data_7247091
loop_
_publ_author_name
'Bardina, Elena E.'
'Makotchenko, Eugeniya V.'
'Birin, Kirill P.'
'Baidina, Iraida A.'
'Sukhikh, Taisiya S.'
'Novikov, Alexander S.'
'Gorbunova, Yulia G.'
'Tsivadze, Aslan Yu.'
'Gushchin, Artem L.'

_publ_section_title
;
 Noncovalent interactions in gold(iii)
 tetrakis(4-butoxyphenyl)porphyrinate structures
;
_journal_issue 33
_journal_name_full CrystEngComm
_journal_page_first 4755
_journal_page_last 4767
_journal_paper_doi 10.1039/D3CE00428G
_journal_volume 25
_journal_year 2023
_chemical_formula_moiety '2(C60 H60 Au N4 O4), Au Cl2, Au Cl4, 2(C2 H4 O2)'
_chemical_formula_sum 'C124 H128 Au4 Cl6 N8 O12'
_chemical_formula_weight 2922.89
_space_group_crystal_system triclinic
_space_group_IT_number 2
_space_group_name_Hall '-P 1'
_space_group_name_H-M_alt 'P -1'
_atom_sites_solution_hydrogens geom
_atom_sites_solution_primary direct
_audit_creation_date 2023-04-11
_audit_creation_method
;
Olex2 1.5
(compiled 2023.03.06 svn.rbb2c1857 for OlexSys, GUI svn.r6748)
;
_audit_update_record
;
2023-04-12 deposited with the CCDC.	2023-07-21 downloaded from the CCDC.
;
_cell_angle_alpha 82.428(2)
_cell_angle_beta 79.383(2)
_cell_angle_gamma 77.623(2)
_cell_formula_units_Z 2
_cell_length_a 14.4370(7)
_cell_length_b 18.6296(9)
_cell_length_c 22.2485(11)
_cell_measurement_reflns_used 9977
_cell_measurement_temperature 150(2)
_cell_measurement_theta_max 27.75
_cell_measurement_theta_min 2.27
_cell_volume 5718.1(5)
_computing_cell_refinement 'Bruker SAINT'
_computing_data_collection 'Bruker APEX3'
_computing_data_reduction 'Bruker SAINT'
_computing_molecular_graphics 'Olex2 1.5 (Dolomanov et al., 2009)'
_computing_publication_material 'Olex2 1.5 (Dolomanov et al., 2009)'
_computing_structure_refinement 'SHELXL 2014/7 (Sheldrick, 2015)'
_computing_structure_solution 'SHELXS  (Sheldrick, 2008)'
_diffrn_ambient_temperature 150(2)
_diffrn_detector PIXEL
_diffrn_detector_area_resol_mean 7.41
_diffrn_detector_type 'Bruker PHOTON III area detector'
_diffrn_measured_fraction_theta_full 0.998
_diffrn_measured_fraction_theta_max 0.995
_diffrn_measurement_device 'three-circle diffractometer'
_diffrn_measurement_device_type 'Bruker D8 Venture diffractometer'
_diffrn_measurement_method '\w and \f scans'
_diffrn_radiation_monochromator 'Incoatec HELIOS multilayer mirrors'
_diffrn_radiation_type MoK\a
_diffrn_radiation_wavelength 0.71073
_diffrn_reflns_av_R_equivalents 0.0468
_diffrn_reflns_av_unetI/netI 0.0546
_diffrn_reflns_Laue_measured_fraction_full 0.998
_diffrn_reflns_Laue_measured_fraction_max 0.995
_diffrn_reflns_limit_h_max 18
_diffrn_reflns_limit_h_min -18
_diffrn_reflns_limit_k_max 22
_diffrn_reflns_limit_k_min -23
_diffrn_reflns_limit_l_max 27
_diffrn_reflns_limit_l_min -27
_diffrn_reflns_number 78312
_diffrn_reflns_point_group_measured_fraction_full 0.998
_diffrn_reflns_point_group_measured_fraction_max 0.995
_diffrn_reflns_theta_full 25.242
_diffrn_reflns_theta_max 26.372
_diffrn_reflns_theta_min 1.605
_diffrn_source 'Incoatec IuS3.0 microfocus X-ray tube'
_diffrn_source_current 1.4
_diffrn_source_power 0.07
_diffrn_source_voltage 50.0
_exptl_absorpt_coefficient_mu 5.321
_exptl_absorpt_correction_T_max 0.7456
_exptl_absorpt_correction_T_min 0.5907
_exptl_absorpt_correction_type multi-scan
_exptl_absorpt_process_details
;
SADABS-2016/2 (Bruker,2016/2) was used for absorption correction.
wR2(int) was 0.0888 before and 0.0497 after correction.
The Ratio of minimum to maximum transmission is 0.7922.
The \l/2 correction factor is Not present.
;
_exptl_crystal_colour 'dark red'
_exptl_crystal_colour_modifier dark
_exptl_crystal_colour_primary red
_exptl_crystal_density_diffrn 1.696
_exptl_crystal_density_method 'not measured'
_exptl_crystal_description prism
_exptl_crystal_F_000 2880
_exptl_crystal_size_max 0.165
_exptl_crystal_size_mid 0.07
_exptl_crystal_size_min 0.05
_refine_diff_density_max 2.989
_refine_diff_density_min -3.718
_refine_diff_density_rms 0.148
_refine_ls_extinction_method none
_refine_ls_goodness_of_fit_ref 1.085
_refine_ls_hydrogen_treatment constr
_refine_ls_matrix_type full
_refine_ls_number_parameters 1467
_refine_ls_number_reflns 23303
_refine_ls_number_restraints 146
_refine_ls_restrained_S_all 1.083
_refine_ls_R_factor_all 0.0708
_refine_ls_R_factor_gt 0.0400
_refine_ls_shift/su_max 0.004
_refine_ls_shift/su_mean 0.000
_refine_ls_structure_factor_coef Fsqd
_refine_ls_weighting_details 'w=1/[\s^2^(Fo^2^)+(0.0481P)^2^+2.4701P] where P=(Fo^2^+2Fc^2^)/3'
_refine_ls_weighting_scheme calc
_refine_ls_wR_factor_gt 0.0911
_refine_ls_wR_factor_ref 0.1006
_reflns_Friedel_coverage 0.000
_reflns_number_gt 17100
_reflns_number_total 23303
_reflns_threshold_expression 'I > 2\s(I)'
_cod_data_source_file d3ce00428g7.cif
_cod_data_source_block b_CCDC1
_cod_depositor_comments 'Adding full bibliography for 7247089--7247091.cif.'
_cod_database_code 7247091
_shelx_shelxl_version_number 2014/7
_shelx_space_group_comment
;
The symmetry employed for this shelxl refinement is uniquely defined
by the following loop, which should always be used as a source of
symmetry information in preference to the above space-group names.
They are only intended as comments.
;
_shelx_estimated_absorpt_t_max 0.777
_shelx_estimated_absorpt_t_min 0.474
_olex2_refinement_description
;
1. Fixed Uiso
 At 1.5 times of:
  All C(H,H,H) groups, {H6BC,H6BD} of C6B2, {H7BE,H7BF} of C7B3, {H6BE,H6BF}
  of C6B3, {H8BE,H8BF} of C8B3, {H7BC,H7BD} of C7B2, {H8BA,H8BB} of C8B1, {H8BC,
  H8BD} of C8B2, {H7BA,H7BB} of C7B1, H16 of C16, H22 of C22, H15 of C15, H5C
  of C5C, H13 of C13, H8D of C8D, H25 of C25, H7C of C7C, H6D of C6D, H12 of
  C12, H7D of C7D, H8C of C8C, H26 of C26, H23 of C23, H6C of C6C, H5D of C5D,
  H76 of C76, H72 of C72, H56 of C56, H55 of C55, H42 of C42, H83 of C83, H85
  of C85, H66 of C66, H86 of C86, H65 of C65, H45 of C45, H73 of C73, {H1BA,
  H1BB} of C1B1, H46 of C46, H43 of C43, H53 of C53, H63 of C63, H52 of C52,
  H75 of C75, H62 of C62, H82 of C82, {H1BC,H1BD} of C1B2, {H2BE,H2BF} of C2B3,
  {H1BE,H1BF} of C1B3, {H2BA,H2BB} of C2B1, {H2BC,H2BD} of C2B2, {H4BC,H4BD} of
  C4B2, {H4BE,H4BF} of C4B3, {H5BA,H5BB} of C5B1, {H5BC,H5BD} of C5B2, {H5BE,
  H5BF} of C5B3, {H6BA,H6BB} of C6B1, {H4BA,H4BB} of C4B1, H3D of C3D, H4C of
  C4C, H2C of C2C, H4D of C4D, H2D of C2D, H3C of C3C, H1D of C1D, H1C of C1C
 At 1.2 times of:
  H36A of C36A, H33A of C33A, H35A of C35A, {H17A,H17B} of C17, {H9A,H9B} of
  C9, {H10A,H10B} of C10, H32A of C32A, H35 of C35, H33 of C33, H36 of C36, H32
  of C32, {H3BC,H3BD} of C3B2, {H3BE,H3BF} of C3B3, {H3BA,H3BB} of C3B1
2. Restrained distances
 C34-C3B1 \\sim C34A-C9
 with sigma of 0.04
 C34-O3 \\sim C34A-O3A
 with sigma of 0.02
 C3-C31 \\sim C3-C31A
 with sigma of 0.02
 O3-C3B2 \\sim O3A-C10
 with sigma of 0.04
 C31-C32 \\sim C31A-C32A
 with sigma of 0.02
 C3B2-C3B4 \\sim C10-C18
 with sigma of 0.04
 C33-C35 \\sim C33A-C35A
 with sigma of 0.04
 O3-C3B1 \\sim O3A-C9
 with sigma of 0.02
 C31-C36 \\sim C31A-C36A
 with sigma of 0.02
 C33-O3 \\sim C33A-O3A
 with sigma of 0.04
 C32-C33 \\sim C32A-C33A
 with sigma of 0.02
 C3B2-C3B3 \\sim C10-C17
 with sigma of 0.02
 C33-C34 \\sim C33A-C34A
 with sigma of 0.02
 C35-O3 \\sim C35A-O3A
 with sigma of 0.04
 C3B3-C3B4 \\sim C17-C18
 with sigma of 0.02
 C3B1-C3B3 \\sim C9-C17
 with sigma of 0.04
 C34-C35 \\sim C34A-C35A
 with sigma of 0.02
 C3B1-C3B2 \\sim C9-C10
 with sigma of 0.02
 C35-C36 \\sim C35A-C36A
 with sigma of 0.02
 C34-C36 \\sim C34A-C36A
 with sigma of 0.04
 C3-C32 \\sim C3-C32A
 with sigma of 0.04
 C3-C36 \\sim C3-C36A
 with sigma of 0.04
 C31-C33 \\sim C31A-C33A
 with sigma of 0.04
 C31-C35 \\sim C31A-C35A
 with sigma of 0.04
 C32-C34 \\sim C32A-C34A
 with sigma of 0.04
 C32-C36 \\sim C32A-C36A
 with sigma of 0.04
3. Restrained planarity
 C33A, C34A, C35A, C36A, C31A, C32A
 with sigma of 0.1
4. Uiso/Uaniso restraints and constraints
Uanis(C36A) \\sim Ueq, Uanis(C35A) \\sim Ueq: with sigma of 0.01 and sigma for
terminal atoms of 0.02
Uiso(O3A) = Uiso(C9) = Uiso(C10) = Uiso(C17) = Uiso(C18)
5. Rigid body (RIGU) restrains
 C31, C32, C33, C34, C35, C36, O3, C3B1, C3B2, C3B3, C3B4
 with sigma for 1-2 distances of 0.004 and sigma for 1-3 distances of 0.004
 C33A, C34A, C35A, C36A, C31A, C32A
 with sigma for 1-2 distances of 0.004 and sigma for 1-3 distances of 0.004
6. Others
 Sof(C33A)=Sof(H33A)=Sof(C34A)=Sof(C35A)=Sof(H35A)=Sof(C36A)=Sof(H36A)=
 Sof(O3A)=Sof(C9)=Sof(H9A)=Sof(H9B)=Sof(C10)=Sof(H10A)=Sof(H10B)=Sof(C17)=
 Sof(H17A)=Sof(H17B)=Sof(C18)=Sof(H18A)=Sof(H18B)=Sof(H18C)=Sof(C31A)=Sof(C32A)=
 Sof(H32A)=1-FVAR(1)
 Sof(C31)=Sof(C32)=Sof(H32)=Sof(C33)=Sof(H33)=Sof(C34)=Sof(C35)=Sof(H35)=
 Sof(C36)=Sof(H36)=Sof(O3)=Sof(C3B1)=Sof(H3BA)=Sof(H3BB)=Sof(C3B2)=Sof(H3BC)=
 Sof(H3BD)=Sof(C3B3)=Sof(H3BE)=Sof(H3BF)=Sof(C3B4)=Sof(H3BG)=Sof(H3BH)=
 Sof(H3BI)=FVAR(1)
7.a Secondary CH2 refined with riding coordinates:
 C1B1(H1BA,H1BB), C1B2(H1BC,H1BD), C1B3(H1BE,H1BF), C2B1(H2BA,H2BB), C2B2(H2BC,
 H2BD), C2B3(H2BE,H2BF), C3B1(H3BA,H3BB), C3B2(H3BC,H3BD), C3B3(H3BE,H3BF),
 C4B1(H4BA,H4BB), C4B2(H4BC,H4BD), C4B3(H4BE,H4BF), C5B1(H5BA,H5BB), C5B2(H5BC,
 H5BD), C5B3(H5BE,H5BF), C6B1(H6BA,H6BB), C6B2(H6BC,H6BD), C6B3(H6BE,H6BF),
 C7B1(H7BA,H7BB), C7B2(H7BC,H7BD), C7B3(H7BE,H7BF), C8B1(H8BA,H8BB), C8B2(H8BC,
 H8BD), C8B3(H8BE,H8BF), C9(H9A,H9B), C10(H10A,H10B), C17(H17A,H17B)
7.b Me refined with riding coordinates:
 C3B4(H3BG,H3BH,H3BI), C18(H18A,H18B,H18C)
7.c Aromatic/amide H refined with riding coordinates:
 C1D(H1D), C1C(H1C), C2C(H2C), C2D(H2D), C3C(H3C), C3D(H3D), C4C(H4C),
 C4D(H4D), C5C(H5C), C5D(H5D), C6C(H6C), C6D(H6D), C7C(H7C), C7D(H7D), C8C(H8C),
  C8D(H8D), C12(H12), C13(H13), C15(H15), C16(H16), C22(H22), C23(H23),
 C25(H25), C26(H26), C32(H32), C33(H33), C35(H35), C36(H36), C42(H42), C43(H43),
  C45(H45), C46(H46), C52(H52), C53(H53), C55(H55), C56(H56), C62(H62),
 C63(H63), C65(H65), C66(H66), C72(H72), C73(H73), C75(H75), C76(H76), C82(H82),
  C83(H83), C85(H85), C86(H86), C33A(H33A), C35A(H35A), C36A(H36A), C32A(H32A)
7.d Idealised Me refined as rotating group:
 C1B4(H1BG,H1BH,H1BI), C2B4(H2BG,H2BH,H2BI), C4B4(H4BG,H4BH,H4BI), C5B4(H5BG,
 H5BH,H5BI), C6B4(H6BG,H6BH,H6BI), C7B4(H7BG,H7BH,H7BI), C8B4(H8BG,H8BH,H8BI),
 C2U(H2UA,H2UB,H2UC), C4U(H4UA,H4UB,H4UC)
;
_olex2_submission_special_instructions 'No special instructions were received'

loop_
_space_group_symop_operation_xyz
'x, y, z'
'-x, -y, -z'

loop_
_atom_site_label
_atom_site_type_symbol
_atom_site_fract_x
_atom_site_fract_y
_atom_site_fract_z
_atom_site_U_iso_or_equiv
_atom_site_adp_type
_atom_site_occupancy
_atom_site_site_symmetry_order
_atom_site_calc_flag
_atom_site_refinement_flags_posn
_atom_site_refinement_flags_adp
_atom_site_refinement_flags_occupancy
_atom_site_disorder_assembly
_atom_site_disorder_group
Au1 Au -0.00391(2) 0.40481(2) 0.42726(2) 0.02288(6) Uani 1 1 d . . . . .
Au2 Au -0.50387(2) 1.08339(2) 0.07468(2) 0.02319(6) Uani 1 1 d . . . . .
Au4 Au -0.22424(2) 0.75183(2) 0.23378(2) 0.04122(8) Uani 1 1 d . . . . .
Au3 Au -0.71185(2) 1.13841(2) 0.19644(2) 0.05044(8) Uani 1 1 d . . . . .
Cl1 Cl -0.7260(2) 1.04173(12) 0.26913(11) 0.0821(7) Uani 1 1 d . . . . .
Cl2 Cl -0.58209(14) 1.15500(13) 0.23343(10) 0.0724(6) Uani 1 1 d . . . . .
Cl3 Cl -0.83978(18) 1.12272(19) 0.15800(11) 0.1007(10) Uani 1 1 d . . . . .
Cl4 Cl -0.69611(19) 1.23698(13) 0.12564(10) 0.0816(7) Uani 1 1 d . . . . .
Cl5 Cl -0.22527(13) 0.66649(10) 0.17061(8) 0.0521(4) Uani 1 1 d . . . . .
Cl6 Cl -0.21932(13) 0.83503(10) 0.29778(8) 0.0501(4) Uani 1 1 d . . . . .
N1 N 0.0648(3) 0.3432(2) 0.49357(19) 0.0236(10) Uani 1 1 d . . . . .
N2 N -0.1065(3) 0.4534(2) 0.4928(2) 0.0246(10) Uani 1 1 d . . . . .
N4 N 0.0989(3) 0.3568(3) 0.36266(19) 0.0269(10) Uani 1 1 d . . . . .
N3 N -0.0737(3) 0.4653(2) 0.36084(19) 0.0254(10) Uani 1 1 d . . . . .
N5 N -0.4458(3) 1.0205(2) 0.14482(19) 0.0232(10) Uani 1 1 d . . . . .
N7 N -0.5637(3) 1.1475(2) 0.0062(2) 0.0247(10) Uani 1 1 d . . . . .
N6 N -0.4090(3) 1.1503(3) 0.0685(2) 0.0282(11) Uani 1 1 d . . . . .
N8 N -0.5960(3) 1.0141(3) 0.07959(19) 0.0266(10) Uani 1 1 d . . . . .
C1 C -0.0486(4) 0.3851(3) 0.5863(2) 0.0262(12) Uani 1 1 d . . . . .
C1A C 0.0277(4) 0.3370(3) 0.5564(2) 0.0242(12) Uani 1 1 d . . . . .
C1B C 0.1460(4) 0.2885(3) 0.4844(2) 0.0259(12) Uani 1 1 d . . . . .
C1D C 0.1604(4) 0.2474(3) 0.5417(2) 0.0281(12) Uani 1 1 d . . . . .
H1D H 0.2117 0.2073 0.5485 0.042 Uiso 1 1 calc R U . . .
C1C C 0.0882(4) 0.2758(3) 0.5846(3) 0.0288(13) Uani 1 1 d . . . . .
H1C H 0.0788 0.2580 0.6268 0.043 Uiso 1 1 calc R U . . .
C2 C -0.2127(4) 0.5360(3) 0.4258(2) 0.0249(12) Uani 1 1 d . . . . .
C2A C -0.1073(4) 0.4424(3) 0.5558(2) 0.0244(12) Uani 1 1 d . . . . .
C2B C -0.1818(4) 0.5115(3) 0.4823(2) 0.0259(12) Uani 1 1 d . . . . .
C2C C -0.1813(4) 0.4961(3) 0.5839(2) 0.0258(12) Uani 1 1 d . . . . .
H2C H -0.1970 0.5015 0.6266 0.039 Uiso 1 1 calc R U . . .
C2D C -0.2263(4) 0.5384(3) 0.5395(3) 0.0279(12) Uani 1 1 d . . . . .
H2D H -0.2785 0.5789 0.5456 0.042 Uiso 1 1 calc R U . . .
C3 C 0.0372(4) 0.4205(3) 0.2690(2) 0.0312(13) Uani 1 1 d D . . . .
C3A C -0.1638(4) 0.5107(3) 0.3707(2) 0.0249(12) Uani 1 1 d . . . . .
C3B C -0.0479(4) 0.4601(3) 0.2983(2) 0.0287(13) Uani 1 1 d . . . . .
C3C C -0.1942(4) 0.5326(3) 0.3117(2) 0.0309(13) Uani 1 1 d . . . . .
H3C H -0.2539 0.5628 0.3047 0.046 Uiso 1 1 calc R U . . .
C3D C -0.1241(4) 0.5033(3) 0.2684(3) 0.0352(14) Uani 1 1 d . . . . .
H3D H -0.1248 0.5100 0.2254 0.053 Uiso 1 1 calc R U . . .
C4 C 0.2053(4) 0.2741(3) 0.4292(3) 0.0298(13) Uani 1 1 d . . . . .
C4A C 0.1054(4) 0.3731(3) 0.2994(2) 0.0280(12) Uani 1 1 d . . . . .
C4B C 0.1817(4) 0.3079(3) 0.3725(2) 0.0286(13) Uani 1 1 d . . . . .
C4C C 0.1952(4) 0.3348(4) 0.2707(3) 0.0359(14) Uani 1 1 d . . . . .
H4C H 0.2181 0.3370 0.2278 0.054 Uiso 1 1 calc R U . . .
C4D C 0.2424(4) 0.2947(4) 0.3148(3) 0.0360(14) Uani 1 1 d . . . . .
H4D H 0.3041 0.2637 0.3087 0.054 Uiso 1 1 calc R U . . .
C5 C -0.3289(4) 1.0951(3) 0.1569(3) 0.0309(13) Uani 1 1 d . . . . .
C5A C -0.3804(4) 1.0395(3) 0.1757(3) 0.0272(12) Uani 1 1 d . . . . .
C5B C -0.4755(4) 0.9588(3) 0.1772(2) 0.0245(12) Uani 1 1 d . . . . .
C5C C -0.3703(4) 0.9875(3) 0.2281(3) 0.0310(13) Uani 1 1 d . . . . .
H5C H -0.3301 0.9874 0.2574 0.046 Uiso 1 1 calc R U . . .
C5D C -0.4267(4) 0.9385(3) 0.2295(3) 0.0305(13) Uani 1 1 d . . . . .
H5D H -0.4332 0.8978 0.2595 0.046 Uiso 1 1 calc R U . . .
C6 C -0.4612(4) 1.2414(3) -0.0153(3) 0.0315(13) Uani 1 1 d . . . . .
C6A C -0.3379(4) 1.1425(3) 0.1046(3) 0.0331(14) Uani 1 1 d . . . . .
C6B C -0.3959(4) 1.2083(3) 0.0244(2) 0.0308(13) Uani 1 1 d . . . . .
C6C C -0.2784(5) 1.1941(4) 0.0795(3) 0.0450(17) Uani 1 1 d . . . . .
H6C H -0.2240 1.2003 0.0951 0.068 Uiso 1 1 calc R U . . .
C6D C -0.3120(5) 1.2329(4) 0.0297(3) 0.0450(17) Uani 1 1 d . . . . .
H6D H -0.2845 1.2699 0.0033 0.067 Uiso 1 1 calc R U . . .
C7 C -0.6932(4) 1.0813(3) 0.0013(2) 0.0271(12) Uani 1 1 d . . . . .
C7A C -0.5413(4) 1.2150(3) -0.0205(2) 0.0272(12) Uani 1 1 d . . . . .
C7B C -0.6485(4) 1.1421(3) -0.0123(2) 0.0267(12) Uani 1 1 d . . . . .
C7C C -0.6157(4) 1.2524(3) -0.0543(3) 0.0318(13) Uani 1 1 d . . . . .
H7C H -0.6187 1.2997 -0.0767 0.048 Uiso 1 1 calc R U . . .
C7D C -0.6807(4) 1.2089(3) -0.0489(3) 0.0306(13) Uani 1 1 d . . . . .
H7D H -0.7381 1.2205 -0.0663 0.046 Uiso 1 1 calc R U . . .
C8 C -0.5396(4) 0.9216(3) 0.1617(2) 0.0255(12) Uani 1 1 d . . . . .
C8A C -0.6639(4) 1.0201(3) 0.0414(2) 0.0264(12) Uani 1 1 d . . . . .
C8B C -0.5929(4) 0.9468(3) 0.1140(2) 0.0238(11) Uani 1 1 d . . . . .
C8C C -0.7020(4) 0.9548(3) 0.0519(2) 0.0249(12) Uani 1 1 d . . . . .
H8C H -0.7497 0.9446 0.0318 0.037 Uiso 1 1 calc R U . . .
C8D C -0.6586(4) 0.9092(3) 0.0957(3) 0.0285(12) Uani 1 1 d . . . . .
H8D H -0.6697 0.8613 0.1113 0.043 Uiso 1 1 calc R U . . .
C11 C -0.0686(4) 0.3728(3) 0.6547(2) 0.0256(12) Uani 1 1 d . . . . .
C12 C -0.1577(4) 0.3602(3) 0.6866(2) 0.0298(13) Uani 1 1 d . . . . .
H12 H -0.2100 0.3653 0.6649 0.045 Uiso 1 1 calc R U . . .
C13 C -0.1703(4) 0.3406(3) 0.7487(3) 0.0336(14) Uani 1 1 d . . . . .
H13 H -0.2313 0.3324 0.7695 0.050 Uiso 1 1 calc R U . . .
C14 C -0.0944(4) 0.3324(3) 0.7817(3) 0.0315(13) Uani 1 1 d . . . . .
C15 C -0.0070(4) 0.3474(3) 0.7510(2) 0.0303(13) Uani 1 1 d . . . . .
H15 H 0.0445 0.3440 0.7730 0.046 Uiso 1 1 calc R U . . .
C16 C 0.0052(4) 0.3671(3) 0.6888(2) 0.0274(12) Uani 1 1 d . . . . .
H16 H 0.0656 0.3772 0.6684 0.041 Uiso 1 1 calc R U . . .
C21 C -0.3021(4) 0.5937(3) 0.4245(2) 0.0260(12) Uani 1 1 d . . . . .
C22 C -0.3901(4) 0.5828(3) 0.4576(3) 0.0344(14) Uani 1 1 d . . . . .
H22 H -0.3944 0.5370 0.4814 0.052 Uiso 1 1 calc R U . . .
C23 C -0.4724(4) 0.6378(3) 0.4564(3) 0.0350(14) Uani 1 1 d . . . . .
H23 H -0.5320 0.6295 0.4795 0.053 Uiso 1 1 calc R U . . .
C24 C -0.4669(4) 0.7048(3) 0.4215(3) 0.0306(13) Uani 1 1 d . . . . .
C25 C -0.3799(4) 0.7165(3) 0.3885(2) 0.0296(13) Uani 1 1 d . . . . .
H25 H -0.3757 0.7622 0.3646 0.044 Uiso 1 1 calc R U . . .
C26 C -0.2985(4) 0.6615(3) 0.3900(2) 0.0284(12) Uani 1 1 d . . . . .
H26 H -0.2389 0.6701 0.3671 0.043 Uiso 1 1 calc R U . . .
C31 C 0.0543(11) 0.4265(7) 0.1995(3) 0.030(3) Uani 0.688(9) 1 d D U P A 1
C32 C 0.0585(9) 0.4944(6) 0.1683(4) 0.053(3) Uani 0.688(9) 1 d D U P A 1
H32 H 0.0446 0.5362 0.1911 0.063 Uiso 0.688(9) 1 calc R U P A 1
C33 C 0.0824(11) 0.5048(7) 0.1049(5) 0.071(4) Uani 0.688(9) 1 d D U P A 1
H33 H 0.0807 0.5531 0.0844 0.085 Uiso 0.688(9) 1 calc R U P A 1
C34 C 0.1079(10) 0.4450(8) 0.0729(4) 0.057(3) Uani 0.688(9) 1 d D U P A 1
C35 C 0.1017(7) 0.3766(7) 0.1016(4) 0.050(3) Uani 0.688(9) 1 d D U P A 1
H35 H 0.1146 0.3356 0.0780 0.060 Uiso 0.688(9) 1 calc R U P A 1
C36 C 0.0767(7) 0.3663(6) 0.1650(4) 0.037(2) Uani 0.688(9) 1 d D U P A 1
H36 H 0.0749 0.3181 0.1848 0.045 Uiso 0.688(9) 1 calc R U P A 1
C41 C 0.2967(4) 0.2194(3) 0.4296(2) 0.0288(13) Uani 1 1 d . . . . .
C42 C 0.3686(4) 0.2321(3) 0.4589(3) 0.0303(13) Uani 1 1 d . . . . .
H42 H 0.3588 0.2763 0.4782 0.045 Uiso 1 1 calc R U . . .
C43 C 0.4535(4) 0.1816(3) 0.4604(3) 0.0339(14) Uani 1 1 d . . . . .
H43 H 0.5016 0.1911 0.4806 0.051 Uiso 1 1 calc R U . . .
C44 C 0.4685(4) 0.1168(3) 0.4322(3) 0.0334(14) Uani 1 1 d . . . . .
C45 C 0.3982(4) 0.1030(3) 0.4026(3) 0.0361(14) Uani 1 1 d . . . . .
H45 H 0.4083 0.0587 0.3833 0.054 Uiso 1 1 calc R U . . .
C46 C 0.3132(4) 0.1542(3) 0.4015(3) 0.0358(14) Uani 1 1 d . . . . .
H46 H 0.2653 0.1447 0.3812 0.054 Uiso 1 1 calc R U . . .
C51 C -0.2636(4) 1.1068(3) 0.1982(3) 0.0328(14) Uani 1 1 d . . . . .
C52 C -0.1645(4) 1.0916(3) 0.1847(3) 0.0396(15) Uani 1 1 d . . . . .
H52 H -0.1350 1.0707 0.1474 0.059 Uiso 1 1 calc R U . . .
C53 C -0.1069(5) 1.1054(4) 0.2230(3) 0.0443(17) Uani 1 1 d . . . . .
H53 H -0.0389 1.0952 0.2124 0.067 Uiso 1 1 calc R U . . .
C54 C -0.1518(5) 1.1351(3) 0.2781(3) 0.0398(16) Uani 1 1 d . . . . .
C55 C -0.2508(4) 1.1518(3) 0.2927(3) 0.0366(14) Uani 1 1 d . . . . .
H55 H -0.2805 1.1731 0.3297 0.055 Uiso 1 1 calc R U . . .
C56 C -0.3061(4) 1.1373(3) 0.2530(3) 0.0355(14) Uani 1 1 d . . . . .
H56 H -0.3741 1.1483 0.2632 0.053 Uiso 1 1 calc R U . . .
C61 C -0.4412(4) 1.3107(3) -0.0534(3) 0.0338(14) Uani 1 1 d . . . . .
C62 C -0.4339(6) 1.3711(4) -0.0259(3) 0.055(2) Uani 1 1 d . . . . .
H62 H -0.4474 1.3703 0.0176 0.083 Uiso 1 1 calc R U . . .
C63 C -0.4069(7) 1.4338(4) -0.0612(4) 0.070(3) Uani 1 1 d . . . . .
H63 H -0.4013 1.4748 -0.0418 0.105 Uiso 1 1 calc R U . . .
C64 C -0.3885(6) 1.4353(4) -0.1251(4) 0.063(2) Uani 1 1 d . . . . .
C65 C -0.3999(5) 1.3764(4) -0.1518(3) 0.0431(16) Uani 1 1 d . . . . .
H65 H -0.3905 1.3782 -0.1953 0.065 Uiso 1 1 calc R U . . .
C66 C -0.4244(4) 1.3149(3) -0.1172(3) 0.0358(14) Uani 1 1 d . . . . .
H66 H -0.4302 1.2744 -0.1371 0.054 Uiso 1 1 calc R U . . .
C71 C -0.7766(4) 1.0821(3) -0.0300(3) 0.0304(13) Uani 1 1 d . . . . .
C72 C -0.7671(4) 1.0928(3) -0.0938(3) 0.0308(13) Uani 1 1 d . . . . .
H72 H -0.7067 1.0990 -0.1170 0.046 Uiso 1 1 calc R U . . .
C73 C -0.8426(4) 1.0947(3) -0.1246(3) 0.0330(14) Uani 1 1 d . . . . .
H73 H -0.8342 1.1024 -0.1682 0.049 Uiso 1 1 calc R U . . .
C74 C -0.9303(4) 1.0851(3) -0.0912(3) 0.0336(14) Uani 1 1 d . . . . .
C75 C -0.9427(4) 1.0750(3) -0.0269(3) 0.0355(14) Uani 1 1 d . . . . .
H75 H -1.0036 1.0696 -0.0039 0.053 Uiso 1 1 calc R U . . .
C76 C -0.8662(4) 1.0729(3) 0.0032(3) 0.0324(13) Uani 1 1 d . . . . .
H76 H -0.8746 1.0651 0.0468 0.049 Uiso 1 1 calc R U . . .
C81 C -0.5525(4) 0.8506(3) 0.1992(2) 0.0241(12) Uani 1 1 d . . . . .
C82 C -0.6422(4) 0.8398(3) 0.2307(2) 0.0276(12) Uani 1 1 d . . . . .
H82 H -0.6969 0.8782 0.2280 0.041 Uiso 1 1 calc R U . . .
C83 C -0.6527(4) 0.7739(3) 0.2658(3) 0.0311(13) Uani 1 1 d . . . . .
H83 H -0.7145 0.7675 0.2867 0.047 Uiso 1 1 calc R U . . .
C84 C -0.5734(4) 0.7171(3) 0.2706(2) 0.0290(13) Uani 1 1 d . . . . .
C85 C -0.4836(4) 0.7265(3) 0.2402(2) 0.0273(12) Uani 1 1 d . . . . .
H85 H -0.4290 0.6881 0.2434 0.041 Uiso 1 1 calc R U . . .
C86 C -0.4740(4) 0.7933(3) 0.2045(2) 0.0274(12) Uani 1 1 d . . . . .
H86 H -0.4123 0.7996 0.1835 0.041 Uiso 1 1 calc R U . . .
O1 O -0.1130(3) 0.3114(3) 0.84321(17) 0.0409(11) Uani 1 1 d . . . . .
C1B1 C -0.0334(5) 0.2978(4) 0.8768(3) 0.0400(16) Uani 1 1 d . . . . .
H1BA H -0.0042 0.3421 0.8719 0.060 Uiso 1 1 calc R U . . .
H1BB H 0.0164 0.2561 0.8611 0.060 Uiso 1 1 calc R U . . .
C1B2 C -0.0717(5) 0.2794(4) 0.9435(3) 0.0419(16) Uani 1 1 d . . . . .
H1BC H -0.0953 0.2325 0.9484 0.063 Uiso 1 1 calc R U . . .
H1BD H -0.1264 0.3188 0.9574 0.063 Uiso 1 1 calc R U . . .
C1B3 C 0.0069(5) 0.2721(4) 0.9829(3) 0.0490(18) Uani 1 1 d . . . . .
H1BE H 0.0288 0.3195 0.9790 0.073 Uiso 1 1 calc R U . . .
H1BF H 0.0625 0.2340 0.9679 0.073 Uiso 1 1 calc R U . . .
C1B4 C -0.0300(6) 0.2507(5) 1.0510(3) 0.072(3) Uani 1 1 d . . . . .
H1BG H -0.0818 0.2901 1.0668 0.109 Uiso 1 1 calc R U . . .
H1BH H 0.0227 0.2434 1.0747 0.109 Uiso 1 1 calc R U . . .
H1BI H -0.0543 0.2048 1.0548 0.109 Uiso 1 1 calc R U . . .
O2 O -0.5508(3) 0.7560(2) 0.42348(19) 0.0389(10) Uani 1 1 d . . . . .
C2B1 C -0.5473(5) 0.8252(3) 0.3879(3) 0.0422(16) Uani 1 1 d . . . . .
H2BA H -0.5203 0.8170 0.3446 0.063 Uiso 1 1 calc R U . . .
H2BB H -0.5050 0.8512 0.4037 0.063 Uiso 1 1 calc R U . . .
C2B2 C -0.6485(5) 0.8725(4) 0.3917(3) 0.056(2) Uani 1 1 d . . . . .
H2BC H -0.6460 0.9172 0.3625 0.085 Uiso 1 1 calc R U . . .
H2BD H -0.6906 0.8443 0.3782 0.085 Uiso 1 1 calc R U . . .
C2B3 C -0.6917(6) 0.8950(5) 0.4521(4) 0.063(2) Uani 1 1 d . . . . .
H2BE H -0.6499 0.9221 0.4671 0.095 Uiso 1 1 calc R U . . .
H2BF H -0.6996 0.8511 0.4814 0.095 Uiso 1 1 calc R U . . .
C2B4 C -0.7924(6) 0.9463(6) 0.4472(5) 0.102(4) Uani 1 1 d . . . . .
H2BG H -0.7848 0.9864 0.4146 0.153 Uiso 1 1 calc R U . . .
H2BH H -0.8190 0.9671 0.4864 0.153 Uiso 1 1 calc R U . . .
H2BI H -0.8360 0.9173 0.4376 0.153 Uiso 1 1 calc R U . . .
O3 O 0.1338(7) 0.4495(5) 0.0098(3) 0.082(3) Uani 0.688(9) 1 d D U P A 1
C3B1 C 0.1381(11) 0.5218(8) -0.0224(6) 0.105(5) Uani 0.688(9) 1 d D U P A 1
H3BA H 0.1723 0.5484 -0.0006 0.127 Uiso 0.688(9) 1 calc R U P A 1
H3BB H 0.0722 0.5508 -0.0229 0.127 Uiso 0.688(9) 1 calc R U P A 1
C3B2 C 0.1900(11) 0.5148(11) -0.0879(6) 0.100(7) Uani 0.688(9) 1 d D U P A 1
H3BC H 0.1823 0.5644 -0.1107 0.120 Uiso 0.688(9) 1 calc R U P A 1
H3BD H 0.1587 0.4840 -0.1077 0.120 Uiso 0.688(9) 1 calc R U P A 1
C3B3 C 0.2988(9) 0.4807(7) -0.0938(6) 0.067(4) Uani 0.688(9) 1 d D U P A 1
H3BE H 0.3304 0.5072 -0.0703 0.081 Uiso 0.688(9) 1 calc R U P A 1
H3BF H 0.3080 0.4281 -0.0771 0.081 Uiso 0.688(9) 1 calc R U P A 1
C3B4 C 0.3426(12) 0.4871(13) -0.1616(6) 0.089(6) Uani 0.688(9) 1 d D U P A 1
H3BG H 0.4115 0.4658 -0.1662 0.133 Uiso 0.688(9) 1 calc R U P A 1
H3BH H 0.3112 0.4605 -0.1844 0.133 Uiso 0.688(9) 1 calc R U P A 1
H3BI H 0.3335 0.5393 -0.1777 0.133 Uiso 0.688(9) 1 calc R U P A 1
O4 O 0.5546(3) 0.0691(2) 0.43708(19) 0.0416(11) Uani 1 1 d . . . . .
C4B1 C 0.5702(5) -0.0015(3) 0.4126(3) 0.0420(16) Uani 1 1 d . . . . .
H4BA H 0.5665 0.0056 0.3682 0.063 Uiso 1 1 calc R U . . .
H4BB H 0.5209 -0.0299 0.4339 0.063 Uiso 1 1 calc R U . . .
C4B2 C 0.6679(4) -0.0416(3) 0.4232(3) 0.0403(15) Uani 1 1 d . . . . .
H4BC H 0.6796 -0.0915 0.4092 0.061 Uiso 1 1 calc R U . . .
H4BD H 0.6701 -0.0475 0.4678 0.061 Uiso 1 1 calc R U . . .
C4B3 C 0.7477(5) -0.0023(4) 0.3899(3) 0.0427(16) Uani 1 1 d . . . . .
H4BE H 0.7372 0.0470 0.4049 0.064 Uiso 1 1 calc R U . . .
H4BF H 0.7442 0.0051 0.3455 0.064 Uiso 1 1 calc R U . . .
C4B4 C 0.8490(5) -0.0449(4) 0.3991(4) 0.063(2) Uani 1 1 d . . . . .
H4BG H 0.8542 -0.0505 0.4428 0.094 Uiso 1 1 calc R U . . .
H4BH H 0.8972 -0.0175 0.3759 0.094 Uiso 1 1 calc R U . . .
H4BI H 0.8601 -0.0938 0.3843 0.094 Uiso 1 1 calc R U . . .
O5 O -0.1037(3) 1.1510(3) 0.3210(2) 0.0518(13) Uani 1 1 d . . . . .
C5B1 C -0.0004(5) 1.1360(5) 0.3082(4) 0.063(2) Uani 1 1 d . . . . .
H5BA H 0.0228 1.1653 0.2701 0.095 Uiso 1 1 calc R U . . .
H5BB H 0.0247 1.0829 0.3033 0.095 Uiso 1 1 calc R U . . .
C5B2 C 0.0320(6) 1.1580(4) 0.3635(4) 0.061(2) Uani 1 1 d . . . . .
H5BC H 0.1031 1.1476 0.3574 0.092 Uiso 1 1 calc R U . . .
H5BD H 0.0098 1.2118 0.3656 0.092 Uiso 1 1 calc R U . . .
C5B3 C -0.0053(7) 1.1181(5) 0.4243(4) 0.076(3) Uani 1 1 d . . . . .
H5BE H -0.0761 1.1254 0.4293 0.114 Uiso 1 1 calc R U . . .
H5BF H 0.0211 1.0646 0.4238 0.114 Uiso 1 1 calc R U . . .
C5B4 C 0.0221(7) 1.1456(6) 0.4787(4) 0.095(3) Uani 1 1 d . . . . .
H5BG H 0.0921 1.1342 0.4761 0.143 Uiso 1 1 calc R U . . .
H5BH H -0.0073 1.1211 0.5170 0.143 Uiso 1 1 calc R U . . .
H5BI H -0.0009 1.1991 0.4782 0.143 Uiso 1 1 calc R U . . .
O6 O -0.3558(5) 1.4906(3) -0.1641(3) 0.094(2) Uani 1 1 d . . . . .
C6B1 C -0.3439(13) 1.5565(8) -0.1410(6) 0.146(7) Uani 1 1 d . . . . .
H6BA H -0.3251 1.5446 -0.0997 0.219 Uiso 1 1 calc R U . . .
H6BB H -0.2933 1.5786 -0.1688 0.219 Uiso 1 1 calc R U . . .
C6B2 C -0.4333(11) 1.6062(7) -0.1381(5) 0.111(4) Uani 1 1 d . . . . .
H6BC H -0.4303 1.6483 -0.1161 0.167 Uiso 1 1 calc R U . . .
H6BD H -0.4835 1.5808 -0.1136 0.167 Uiso 1 1 calc R U . . .
C6B3 C -0.4638(8) 1.6365(5) -0.2002(4) 0.094(3) Uani 1 1 d . . . . .
H6BE H -0.4159 1.6643 -0.2246 0.141 Uiso 1 1 calc R U . . .
H6BF H -0.4663 1.5951 -0.2232 0.141 Uiso 1 1 calc R U . . .
C6B4 C -0.5607(9) 1.6865(6) -0.1913(7) 0.154(6) Uani 1 1 d . . . . .
H6BG H -0.6080 1.6589 -0.1673 0.231 Uiso 1 1 calc R U . . .
H6BH H -0.5795 1.7053 -0.2314 0.231 Uiso 1 1 calc R U . . .
H6BI H -0.5577 1.7280 -0.1692 0.231 Uiso 1 1 calc R U . . .
O7 O -1.0103(3) 1.0860(3) -0.11639(19) 0.0446(11) Uani 1 1 d . . . . .
C7B1 C -1.0004(4) 1.0969(4) -0.1823(3) 0.0398(15) Uani 1 1 d . . . . .
H7BA H -0.9476 1.0589 -0.2007 0.060 Uiso 1 1 calc R U . . .
H7BB H -0.9849 1.1461 -0.1972 0.060 Uiso 1 1 calc R U . . .
C7B2 C -1.0934(5) 1.0913(4) -0.2007(3) 0.0520(19) Uani 1 1 d . . . . .
H7BC H -1.1428 1.1352 -0.1892 0.078 Uiso 1 1 calc R U . . .
H7BD H -1.1156 1.0470 -0.1781 0.078 Uiso 1 1 calc R U . . .
C7B3 C -1.0829(5) 1.0861(4) -0.2695(3) 0.0470(17) Uani 1 1 d . . . . .
H7BE H -1.0313 1.0435 -0.2810 0.071 Uiso 1 1 calc R U . . .
H7BF H -1.1435 1.0767 -0.2786 0.071 Uiso 1 1 calc R U . . .
C7B4 C -1.0597(5) 1.1548(4) -0.3084(3) 0.057(2) Uani 1 1 d . . . . .
H7BG H -1.1084 1.1978 -0.2957 0.086 Uiso 1 1 calc R U . . .
H7BH H -1.0592 1.1496 -0.3517 0.086 Uiso 1 1 calc R U . . .
H7BI H -0.9963 1.1617 -0.3030 0.086 Uiso 1 1 calc R U . . .
O8 O -0.5925(3) 0.6542(2) 0.30485(18) 0.0336(9) Uani 1 1 d . . . . .
C8B1 C -0.5146(4) 0.5911(3) 0.3068(3) 0.0325(13) Uani 1 1 d . . . . .
H8BA H -0.4666 0.6008 0.3297 0.049 Uiso 1 1 calc R U . . .
H8BB H -0.4823 0.5812 0.2646 0.049 Uiso 1 1 calc R U . . .
C8B2 C -0.5559(5) 0.5260(3) 0.3383(3) 0.0392(15) Uani 1 1 d . . . . .
H8BC H -0.6057 0.5182 0.3160 0.059 Uiso 1 1 calc R U . . .
H8BD H -0.5870 0.5362 0.3806 0.059 Uiso 1 1 calc R U . . .
C8B3 C -0.4785(5) 0.4562(4) 0.3406(3) 0.0464(17) Uani 1 1 d . . . . .
H8BE H -0.4315 0.4628 0.3657 0.070 Uiso 1 1 calc R U . . .
H8BF H -0.4439 0.4484 0.2985 0.070 Uiso 1 1 calc R U . . .
C8B4 C -0.5198(5) 0.3878(4) 0.3678(3) 0.0520(18) Uani 1 1 d . . . . .
H8BG H -0.5513 0.3941 0.4103 0.078 Uiso 1 1 calc R U . . .
H8BH H -0.4678 0.3442 0.3673 0.078 Uiso 1 1 calc R U . . .
H8BI H -0.5668 0.3812 0.3434 0.078 Uiso 1 1 calc R U . . .
C1U C -0.1921(7) 0.3249(4) 0.2913(5) 0.079(3) Uani 1 1 d . . . . .
O1U O -0.2754(4) 0.3364(3) 0.3195(3) 0.0815(18) Uani 1 1 d . . . . .
C2U C -0.1769(7) 0.3204(5) 0.2222(5) 0.100(4) Uani 1 1 d . . . . .
H2UA H -0.2383 0.3200 0.2095 0.150 Uiso 1 1 calc R U . . .
H2UB H -0.1311 0.2750 0.2118 0.150 Uiso 1 1 calc R U . . .
H2UC H -0.1514 0.3632 0.2007 0.150 Uiso 1 1 calc R U . . .
O2U O -0.1182(4) 0.3146(3) 0.3163(4) 0.092(2) Uani 1 1 d . . . . .
O4U O -0.3049(4) 0.3437(5) 0.4389(3) 0.108(3) Uani 1 1 d . . . . .
C3U C -0.2317(6) 0.3218(5) 0.4655(5) 0.073(3) Uani 1 1 d . . . . .
C4U C -0.2471(6) 0.3169(6) 0.5343(5) 0.088(3) Uani 1 1 d . . . . .
H4UA H -0.2979 0.2890 0.5511 0.132 Uiso 1 1 calc R U . . .
H4UB H -0.2662 0.3668 0.5478 0.132 Uiso 1 1 calc R U . . .
H4UC H -0.1874 0.2919 0.5491 0.132 Uiso 1 1 calc R U . . .
O3U O -0.1502(4) 0.3036(3) 0.4360(3) 0.089(2) Uani 1 1 d . . . . .
C33A C 0.1542(16) 0.5122(11) 0.1203(7) 0.052(6) Uani 0.312(9) 1 d D U P A 2
H33A H 0.1942 0.5477 0.1075 0.063 Uiso 0.312(9) 1 calc R U P A 2
C34A C 0.1252(15) 0.4784(12) 0.0786(7) 0.039(5) Uani 0.312(9) 1 d D U P A 2
C35A C 0.0694(17) 0.4264(15) 0.0950(9) 0.059(6) Uani 0.312(9) 1 d D U P A 2
H35A H 0.0503 0.4033 0.0650 0.071 Uiso 0.312(9) 1 calc R U P A 2
C36A C 0.0413(17) 0.4084(15) 0.1581(8) 0.054(5) Uani 0.312(9) 1 d D U P A 2
H36A H 0.0020 0.3725 0.1710 0.064 Uiso 0.312(9) 1 calc R U P A 2
O3A O 0.1619(14) 0.4992(12) 0.0180(7) 0.075(5) Uiso 0.312(9) 1 d D . P A 2
C9 C 0.146(2) 0.4596(16) -0.0298(11) 0.075(5) Uiso 0.312(9) 1 d D . P A 2
H9A H 0.0760 0.4667 -0.0311 0.089 Uiso 0.312(9) 1 calc R U P A 2
H9B H 0.1717 0.4061 -0.0223 0.089 Uiso 0.312(9) 1 calc R U P A 2
C10 C 0.198(2) 0.492(3) -0.0902(11) 0.075(5) Uiso 0.312(9) 1 d D . P A 2
H10A H 0.1584 0.5397 -0.1032 0.089 Uiso 0.312(9) 1 calc R U P A 2
H10B H 0.2038 0.4582 -0.1221 0.089 Uiso 0.312(9) 1 calc R U P A 2
C17 C 0.299(2) 0.504(2) -0.0864(14) 0.075(5) Uiso 0.312(9) 1 d D . P A 2
H17A H 0.2953 0.5536 -0.0734 0.089 Uiso 0.312(9) 1 calc R U P A 2
H17B H 0.3292 0.4666 -0.0561 0.089 Uiso 0.312(9) 1 calc R U P A 2
C18 C 0.359(3) 0.497(3) -0.1497(15) 0.075(5) Uiso 0.312(9) 1 d D . P A 2
H18A H 0.4240 0.5049 -0.1487 0.112 Uiso 0.312(9) 1 calc R U P A 2
H18B H 0.3630 0.4481 -0.1620 0.112 Uiso 0.312(9) 1 calc R U P A 2
H18C H 0.3292 0.5348 -0.1792 0.112 Uiso 0.312(9) 1 calc R U P A 2
C31A C 0.070(3) 0.4418(16) 0.2019(7) 0.039(6) Uani 0.312(9) 1 d D U P A 2
C32A C 0.1242(17) 0.4938(12) 0.1819(7) 0.047(6) Uani 0.312(9) 1 d D U P A 2
H32A H 0.1424 0.5184 0.2114 0.056 Uiso 0.312(9) 1 calc R U P A 2

loop_
_atom_site_aniso_label
_atom_site_aniso_U_11
_atom_site_aniso_U_22
_atom_site_aniso_U_33
_atom_site_aniso_U_23
_atom_site_aniso_U_13
_atom_site_aniso_U_12
Au1 0.02080(11) 0.02593(12) 0.02039(11) -0.00038(8) -0.00508(8) -0.00083(8)
Au2 0.02297(11) 0.02406(12) 0.02259(11) -0.00012(8) -0.00640(8) -0.00363(8)
Au4 0.03050(13) 0.04653(17) 0.04229(15) 0.01385(11) -0.01124(11) -0.00442(11)
Au3 0.04622(17) 0.0597(2) 0.04451(17) -0.02268(14) -0.00073(13) -0.00324(13)
Cl1 0.111(2) 0.0551(14) 0.0751(15) -0.0110(11) -0.0033(14) -0.0125(13)
Cl2 0.0447(11) 0.0948(17) 0.0798(15) -0.0475(13) -0.0053(10) 0.0015(10)
Cl3 0.0680(16) 0.182(3) 0.0694(15) -0.0513(17) -0.0100(12) -0.0382(17)
Cl4 0.0998(18) 0.0772(16) 0.0509(12) -0.0126(11) 0.0164(12) -0.0011(13)
Cl5 0.0502(10) 0.0529(11) 0.0519(11) 0.0072(8) -0.0224(8) -0.0027(8)
Cl6 0.0473(10) 0.0516(11) 0.0503(10) 0.0092(8) -0.0197(8) -0.0059(8)
N1 0.026(2) 0.024(3) 0.020(2) -0.0040(18) -0.0060(19) -0.0006(19)
N2 0.020(2) 0.027(3) 0.026(2) -0.0021(19) -0.0065(19) -0.0014(19)
N4 0.026(3) 0.031(3) 0.022(2) 0.0031(19) -0.0083(19) -0.001(2)
N3 0.026(2) 0.029(3) 0.019(2) -0.0023(19) -0.0021(19) -0.001(2)
N5 0.023(2) 0.024(3) 0.024(2) 0.0004(18) -0.0083(19) -0.0065(19)
N7 0.023(2) 0.027(3) 0.025(2) -0.0027(19) -0.0066(19) -0.0038(19)
N6 0.030(3) 0.031(3) 0.025(2) -0.002(2) -0.011(2) -0.002(2)
N8 0.028(3) 0.033(3) 0.020(2) 0.0040(19) -0.0081(19) -0.008(2)
C1 0.023(3) 0.030(3) 0.027(3) -0.001(2) -0.007(2) -0.005(2)
C1A 0.027(3) 0.026(3) 0.020(3) 0.003(2) -0.007(2) -0.006(2)
C1B 0.019(3) 0.032(3) 0.026(3) -0.005(2) -0.009(2) 0.003(2)
C1D 0.023(3) 0.032(3) 0.028(3) 0.000(2) -0.010(2) 0.001(2)
C1C 0.029(3) 0.032(3) 0.023(3) 0.001(2) -0.006(2) 0.000(2)
C2 0.021(3) 0.026(3) 0.025(3) 0.003(2) -0.004(2) -0.002(2)
C2A 0.022(3) 0.029(3) 0.021(3) 0.001(2) -0.004(2) -0.004(2)
C2B 0.023(3) 0.024(3) 0.030(3) -0.001(2) -0.003(2) -0.004(2)
C2C 0.024(3) 0.029(3) 0.022(3) 0.000(2) -0.005(2) -0.001(2)
C2D 0.022(3) 0.026(3) 0.033(3) -0.004(2) -0.004(2) 0.002(2)
C3 0.033(3) 0.035(4) 0.023(3) 0.002(2) -0.003(2) -0.004(3)
C3A 0.023(3) 0.024(3) 0.026(3) 0.002(2) -0.006(2) -0.001(2)
C3B 0.029(3) 0.032(3) 0.022(3) -0.001(2) -0.008(2) 0.003(2)
C3C 0.030(3) 0.036(4) 0.025(3) -0.002(2) -0.010(3) 0.001(3)
C3D 0.035(3) 0.041(4) 0.025(3) -0.001(3) -0.013(3) 0.006(3)
C4 0.025(3) 0.035(4) 0.029(3) -0.005(3) -0.007(2) -0.001(2)
C4A 0.031(3) 0.033(3) 0.015(3) -0.004(2) 0.003(2) -0.002(2)
C4B 0.024(3) 0.034(3) 0.025(3) -0.006(2) -0.003(2) 0.001(2)
C4C 0.034(3) 0.049(4) 0.020(3) -0.002(3) -0.005(3) 0.002(3)
C4D 0.029(3) 0.048(4) 0.028(3) -0.006(3) -0.009(3) 0.002(3)
C5 0.028(3) 0.028(3) 0.036(3) 0.001(2) -0.011(3) -0.001(2)
C5A 0.023(3) 0.028(3) 0.032(3) -0.005(2) -0.013(2) 0.001(2)
C5B 0.021(3) 0.028(3) 0.024(3) -0.002(2) -0.005(2) -0.004(2)
C5C 0.032(3) 0.033(3) 0.030(3) -0.003(2) -0.015(3) -0.005(3)
C5D 0.031(3) 0.033(3) 0.028(3) 0.001(2) -0.010(3) -0.005(3)
C6 0.037(3) 0.028(3) 0.029(3) -0.002(2) -0.007(3) -0.007(3)
C6A 0.025(3) 0.033(4) 0.044(4) 0.003(3) -0.012(3) -0.009(2)
C6B 0.038(3) 0.032(3) 0.025(3) 0.005(2) -0.004(3) -0.017(3)
C6C 0.047(4) 0.043(4) 0.053(4) 0.007(3) -0.020(3) -0.023(3)
C6D 0.045(4) 0.051(4) 0.044(4) 0.010(3) -0.013(3) -0.023(3)
C7 0.026(3) 0.036(3) 0.021(3) -0.005(2) -0.005(2) -0.007(2)
C7A 0.037(3) 0.023(3) 0.021(3) 0.006(2) -0.005(2) -0.009(2)
C7B 0.029(3) 0.029(3) 0.021(3) -0.001(2) -0.008(2) -0.002(2)
C7C 0.033(3) 0.027(3) 0.033(3) 0.004(2) -0.011(3) 0.000(3)
C7D 0.033(3) 0.028(3) 0.029(3) 0.002(2) -0.010(3) 0.000(3)
C8 0.026(3) 0.020(3) 0.030(3) -0.003(2) -0.006(2) -0.002(2)
C8A 0.028(3) 0.030(3) 0.022(3) 0.002(2) -0.010(2) -0.005(2)
C8B 0.024(3) 0.022(3) 0.027(3) 0.000(2) -0.007(2) -0.006(2)
C8C 0.023(3) 0.028(3) 0.026(3) -0.004(2) -0.011(2) -0.003(2)
C8D 0.029(3) 0.025(3) 0.031(3) 0.000(2) -0.006(2) -0.004(2)
C11 0.026(3) 0.026(3) 0.023(3) -0.003(2) -0.007(2) 0.002(2)
C12 0.024(3) 0.040(4) 0.025(3) -0.002(2) -0.006(2) -0.005(2)
C13 0.026(3) 0.047(4) 0.028(3) -0.004(3) 0.000(2) -0.010(3)
C14 0.033(3) 0.039(4) 0.024(3) -0.002(2) -0.007(2) -0.008(3)
C15 0.032(3) 0.037(4) 0.024(3) 0.000(2) -0.009(2) -0.007(3)
C16 0.022(3) 0.032(3) 0.028(3) 0.000(2) -0.007(2) -0.003(2)
C21 0.025(3) 0.032(3) 0.019(3) 0.002(2) -0.007(2) -0.002(2)
C22 0.033(3) 0.042(4) 0.028(3) 0.004(3) -0.008(3) -0.007(3)
C23 0.024(3) 0.047(4) 0.033(3) -0.004(3) -0.005(3) -0.003(3)
C24 0.021(3) 0.039(4) 0.032(3) -0.005(3) -0.012(2) 0.003(2)
C25 0.031(3) 0.027(3) 0.027(3) 0.000(2) -0.011(2) 0.006(2)
C26 0.023(3) 0.034(3) 0.028(3) -0.002(2) -0.003(2) -0.005(2)
C31 0.028(8) 0.036(5) 0.019(4) 0.003(3) -0.006(3) 0.009(4)
C32 0.077(8) 0.039(5) 0.027(4) 0.003(3) 0.010(4) 0.003(4)
C33 0.107(11) 0.058(6) 0.026(4) 0.007(4) 0.011(5) 0.008(5)
C34 0.068(9) 0.064(6) 0.026(4) 0.001(3) 0.000(4) 0.010(5)
C35 0.056(6) 0.057(6) 0.027(4) -0.010(3) -0.009(4) 0.013(4)
C36 0.034(5) 0.045(5) 0.028(4) -0.008(3) -0.008(3) 0.007(4)
C41 0.024(3) 0.034(3) 0.024(3) -0.005(2) -0.005(2) 0.007(2)
C42 0.027(3) 0.031(3) 0.031(3) -0.011(3) -0.007(2) 0.004(2)
C43 0.030(3) 0.040(4) 0.032(3) -0.006(3) -0.011(3) -0.001(3)
C44 0.027(3) 0.045(4) 0.023(3) -0.009(3) -0.004(2) 0.007(3)
C45 0.035(4) 0.039(4) 0.035(3) -0.016(3) -0.011(3) 0.005(3)
C46 0.029(3) 0.045(4) 0.033(3) -0.008(3) -0.014(3) 0.002(3)
C51 0.039(4) 0.027(3) 0.039(4) -0.001(3) -0.020(3) -0.009(3)
C52 0.035(4) 0.032(4) 0.055(4) -0.007(3) -0.017(3) -0.004(3)
C53 0.036(4) 0.040(4) 0.062(5) -0.014(3) -0.018(3) -0.005(3)
C54 0.042(4) 0.029(4) 0.059(4) 0.000(3) -0.032(3) -0.011(3)
C55 0.037(4) 0.035(4) 0.043(4) -0.004(3) -0.019(3) -0.008(3)
C56 0.034(3) 0.029(3) 0.047(4) 0.001(3) -0.019(3) -0.006(3)
C61 0.040(4) 0.035(4) 0.028(3) 0.005(3) -0.011(3) -0.012(3)
C62 0.089(6) 0.047(5) 0.041(4) 0.000(3) -0.020(4) -0.030(4)
C63 0.120(8) 0.042(5) 0.064(5) 0.007(4) -0.033(5) -0.043(5)
C64 0.076(6) 0.054(5) 0.066(5) 0.024(4) -0.028(4) -0.032(4)
C65 0.049(4) 0.042(4) 0.035(4) 0.010(3) -0.009(3) -0.007(3)
C66 0.029(3) 0.039(4) 0.038(4) 0.004(3) -0.007(3) -0.007(3)
C71 0.032(3) 0.028(3) 0.033(3) 0.002(2) -0.014(3) -0.005(2)
C72 0.028(3) 0.034(3) 0.031(3) 0.000(3) -0.008(3) -0.005(2)
C73 0.033(3) 0.038(4) 0.030(3) 0.002(3) -0.014(3) -0.008(3)
C74 0.028(3) 0.038(4) 0.037(3) 0.001(3) -0.014(3) -0.008(3)
C75 0.027(3) 0.041(4) 0.040(4) 0.003(3) -0.007(3) -0.011(3)
C76 0.032(3) 0.031(3) 0.033(3) 0.005(3) -0.010(3) -0.005(3)
C81 0.022(3) 0.027(3) 0.026(3) -0.004(2) -0.009(2) -0.006(2)
C82 0.025(3) 0.030(3) 0.029(3) -0.005(2) -0.008(2) -0.003(2)
C83 0.031(3) 0.032(3) 0.032(3) -0.002(3) -0.003(3) -0.010(3)
C84 0.034(3) 0.027(3) 0.026(3) -0.001(2) -0.006(2) -0.006(2)
C85 0.026(3) 0.025(3) 0.030(3) 0.003(2) -0.009(2) -0.001(2)
C86 0.025(3) 0.030(3) 0.026(3) -0.001(2) -0.005(2) -0.005(2)
O1 0.037(2) 0.064(3) 0.021(2) 0.001(2) -0.0020(18) -0.014(2)
C1B1 0.051(4) 0.045(4) 0.027(3) 0.008(3) -0.018(3) -0.011(3)
C1B2 0.044(4) 0.049(4) 0.031(3) 0.002(3) -0.006(3) -0.011(3)
C1B3 0.064(5) 0.057(5) 0.028(4) 0.011(3) -0.016(3) -0.020(4)
C1B4 0.084(6) 0.097(7) 0.037(4) 0.018(4) -0.017(4) -0.028(5)
O2 0.026(2) 0.041(3) 0.048(3) -0.008(2) -0.0139(19) 0.0060(18)
C2B1 0.041(4) 0.031(4) 0.053(4) -0.004(3) -0.018(3) 0.004(3)
C2B2 0.051(5) 0.058(5) 0.058(5) -0.010(4) -0.021(4) 0.007(4)
C2B3 0.058(5) 0.061(5) 0.066(5) -0.006(4) -0.021(4) 0.009(4)
C2B4 0.050(6) 0.112(9) 0.138(10) -0.063(8) 0.002(6) 0.013(5)
O3 0.105(7) 0.085(6) 0.023(3) 0.003(3) 0.006(4) 0.032(5)
C3B1 0.118(10) 0.094(8) 0.058(6) 0.022(5) 0.013(6) 0.040(7)
C3B2 0.104(8) 0.119(16) 0.044(6) 0.017(7) 0.008(5) 0.023(7)
C3B3 0.088(8) 0.054(9) 0.056(7) -0.025(6) -0.003(5) 0.002(6)
C3B4 0.079(10) 0.122(16) 0.063(7) -0.025(7) -0.008(7) -0.008(9)
O4 0.032(2) 0.045(3) 0.044(3) -0.014(2) -0.013(2) 0.0128(19)
C4B1 0.041(4) 0.035(4) 0.048(4) -0.010(3) -0.007(3) 0.002(3)
C4B2 0.035(4) 0.030(4) 0.045(4) 0.003(3) -0.003(3) 0.010(3)
C4B3 0.040(4) 0.041(4) 0.043(4) -0.004(3) -0.008(3) 0.004(3)
C4B4 0.036(4) 0.061(5) 0.087(6) -0.019(4) -0.003(4) 0.002(4)
O5 0.040(3) 0.056(3) 0.071(3) -0.021(3) -0.027(2) -0.009(2)
C5B1 0.043(4) 0.075(6) 0.083(6) -0.033(5) -0.033(4) -0.003(4)
C5B2 0.052(5) 0.055(5) 0.091(6) -0.023(4) -0.042(4) -0.007(4)
C5B3 0.081(6) 0.074(6) 0.090(7) 0.002(5) -0.054(5) -0.024(5)
C5B4 0.098(8) 0.123(9) 0.090(7) -0.002(6) -0.068(6) -0.036(7)
O6 0.134(6) 0.073(5) 0.082(4) 0.040(3) -0.026(4) -0.059(4)
C6B1 0.233(18) 0.122(12) 0.131(11) 0.057(9) -0.084(12) -0.134(13)
C6B2 0.161(13) 0.100(10) 0.089(9) -0.033(8) -0.019(9) -0.048(9)
C6B3 0.140(10) 0.062(7) 0.066(6) 0.001(5) 0.018(6) -0.022(6)
C6B4 0.123(11) 0.057(8) 0.254(18) 0.011(9) -0.005(11) 0.004(7)
O7 0.032(2) 0.068(3) 0.039(3) 0.002(2) -0.014(2) -0.018(2)
C7B1 0.031(3) 0.058(4) 0.033(3) 0.001(3) -0.014(3) -0.011(3)
C7B2 0.037(4) 0.076(6) 0.049(4) -0.007(4) -0.011(3) -0.022(4)
C7B3 0.033(4) 0.067(5) 0.051(4) -0.016(4) -0.017(3) -0.016(3)
C7B4 0.056(5) 0.059(5) 0.057(5) -0.009(4) -0.026(4) 0.003(4)
O8 0.034(2) 0.026(2) 0.037(2) 0.0040(17) -0.0008(18) -0.0039(17)
C8B1 0.035(3) 0.028(3) 0.030(3) 0.003(2) -0.006(3) -0.001(3)
C8B2 0.041(4) 0.036(4) 0.035(4) 0.004(3) -0.002(3) -0.004(3)
C8B3 0.046(4) 0.035(4) 0.051(4) 0.001(3) 0.003(3) -0.005(3)
C8B4 0.061(5) 0.037(4) 0.051(4) 0.008(3) 0.000(4) -0.009(3)
C1U 0.058(6) 0.038(5) 0.129(9) 0.009(5) 0.003(6) -0.012(4)
O1U 0.049(4) 0.082(5) 0.111(5) -0.009(4) -0.013(4) -0.007(3)
C2U 0.085(7) 0.067(7) 0.129(10) 0.030(6) -0.001(7) -0.014(5)
O2U 0.044(4) 0.058(4) 0.173(7) 0.008(4) -0.016(4) -0.018(3)
O4U 0.037(4) 0.159(7) 0.110(6) 0.002(5) -0.001(3) 0.004(4)
C3U 0.044(5) 0.063(6) 0.119(8) -0.012(5) -0.022(5) -0.016(4)
C4U 0.054(6) 0.107(8) 0.115(9) -0.015(7) -0.020(6) -0.033(5)
O3U 0.040(3) 0.085(5) 0.152(6) -0.050(4) -0.014(4) -0.009(3)
C33A 0.071(14) 0.065(13) 0.024(7) -0.009(7) 0.001(7) -0.027(12)
C34A 0.053(12) 0.044(11) 0.018(7) -0.003(6) -0.006(7) -0.002(10)
C35A 0.070(10) 0.067(10) 0.045(7) 0.002(6) -0.010(6) -0.024(8)
C36A 0.054(9) 0.066(9) 0.043(7) 0.005(6) -0.012(6) -0.019(7)
C31A 0.018(11) 0.053(13) 0.038(8) 0.000(7) -0.003(6) 0.003(10)
C32A 0.053(13) 0.072(13) 0.019(7) -0.007(6) 0.000(7) -0.024(11)

loop_
_atom_type_symbol
_atom_type_description
_atom_type_scat_dispersion_real
_atom_type_scat_dispersion_imag
_atom_type_scat_source
C C 0.0033 0.0016 'International Tables Vol C Tables 4.2.6.8 and 6.1.1.4'
H H 0.0000 0.0000 'International Tables Vol C Tables 4.2.6.8 and 6.1.1.4'
Au Au -2.0133 8.8022 'International Tables Vol C Tables 4.2.6.8 and 6.1.1.4'
Cl Cl 0.1484 0.1585 'International Tables Vol C Tables 4.2.6.8 and 6.1.1.4'
N N 0.0061 0.0033 'International Tables Vol C Tables 4.2.6.8 and 6.1.1.4'
O O 0.0106 0.0060 'International Tables Vol C Tables 4.2.6.8 and 6.1.1.4'

loop_
_geom_angle_atom_site_label_1
_geom_angle_atom_site_label_2
_geom_angle_atom_site_label_3
_geom_angle
_geom_angle_site_symmetry_1
_geom_angle_site_symmetry_3
_geom_angle_publ_flag
N1 Au1 N2 89.70(17) . . ?
N1 Au1 N3 179.17(17) . . ?
N4 Au1 N1 89.91(17) . . ?
N4 Au1 N2 179.44(17) . . ?
N4 Au1 N3 90.05(17) . . ?
N3 Au1 N2 90.35(17) . . ?
N5 Au2 N8 89.68(17) . . ?
N7 Au2 N5 178.71(18) . . ?
N7 Au2 N6 89.98(17) . . ?
N7 Au2 N8 90.42(17) . . ?
N6 Au2 N5 89.95(17) . . ?
N6 Au2 N8 178.36(19) . . ?
Cl6 Au4 Cl5 178.34(6) . . ?
Cl1 Au3 Cl4 178.29(9) . . ?
Cl2 Au3 Cl1 89.41(10) . . ?
Cl2 Au3 Cl4 89.17(10) . . ?
Cl3 Au3 Cl1 91.47(11) . . ?
Cl3 Au3 Cl2 179.00(10) . . ?
Cl3 Au3 Cl4 89.96(11) . . ?
C1A N1 Au1 125.6(4) . . ?
C1B N1 Au1 126.0(3) . . ?
C1B N1 C1A 107.1(4) . . ?
C2A N2 Au1 126.7(3) . . ?
C2A N2 C2B 107.1(4) . . ?
C2B N2 Au1 125.7(3) . . ?
C4A N4 Au1 126.6(4) . . ?
C4B N4 Au1 126.6(3) . . ?
C4B N4 C4A 106.5(4) . . ?
C3A N3 Au1 125.3(3) . . ?
C3B N3 Au1 126.3(4) . . ?
C3B N3 C3A 107.7(4) . . ?
C5A N5 Au2 125.2(3) . . ?
C5B N5 Au2 126.4(3) . . ?
C5B N5 C5A 107.5(4) . . ?
C7A N7 Au2 125.6(3) . . ?
C7B N7 Au2 125.7(3) . . ?
C7B N7 C7A 107.0(4) . . ?
C6A N6 Au2 126.3(4) . . ?
C6B N6 Au2 127.0(4) . . ?
C6B N6 C6A 106.5(5) . . ?
C8A N8 Au2 125.7(4) . . ?
C8B N8 Au2 126.4(3) . . ?
C8B N8 C8A 107.1(4) . . ?
C1A C1 C2A 123.5(5) . . ?
C1A C1 C11 117.0(5) . . ?
C2A C1 C11 119.4(5) . . ?
N1 C1A C1C 107.3(5) . . ?
C1 C1A N1 126.2(5) . . ?
C1 C1A C1C 126.3(5) . . ?
N1 C1B C1D 109.1(5) . . ?
N1 C1B C4 126.8(5) . . ?
C4 C1B C1D 124.1(5) . . ?
C1B C1D H1D 126.3 . . ?
C1C C1D C1B 107.4(5) . . ?
C1C C1D H1D 126.3 . . ?
C1A C1C H1C 125.4 . . ?
C1D C1C C1A 109.1(5) . . ?
C1D C1C H1C 125.4 . . ?
C2B C2 C21 118.4(5) . . ?
C3A C2 C2B 123.4(5) . . ?
C3A C2 C21 118.1(5) . . ?
N2 C2A C1 125.6(5) . . ?
N2 C2A C2C 108.4(5) . . ?
C1 C2A C2C 125.9(5) . . ?
N2 C2B C2 125.9(5) . . ?
N2 C2B C2D 108.2(5) . . ?
C2 C2B C2D 125.7(5) . . ?
C2A C2C H2C 125.8 . . ?
C2D C2C C2A 108.3(5) . . ?
C2D C2C H2C 125.8 . . ?
C2B C2D H2D 126.0 . . ?
C2C C2D C2B 107.9(5) . . ?
C2C C2D H2D 126.0 . . ?
C3B C3 C4A 124.0(5) . . ?
C3B C3 C31 117.9(8) . . ?
C3B C3 C31A 118.8(17) . . ?
C4A C3 C31 118.0(8) . . ?
C4A C3 C31A 115.7(17) . . ?
N3 C3A C3C 107.4(5) . . ?
C2 C3A N3 127.0(5) . . ?
C2 C3A C3C 125.4(5) . . ?
N3 C3B C3 126.3(5) . . ?
N3 C3B C3D 108.4(5) . . ?
C3 C3B C3D 125.4(5) . . ?
C3A C3C H3C 125.8 . . ?
C3D C3C C3A 108.5(5) . . ?
C3D C3C H3C 125.8 . . ?
C3B C3D H3D 126.0 . . ?
C3C C3D C3B 108.0(5) . . ?
C3C C3D H3D 126.0 . . ?
C1B C4 C4B 122.7(5) . . ?
C1B C4 C41 119.0(5) . . ?
C4B C4 C41 118.3(5) . . ?
N4 C4A C4C 108.7(5) . . ?
C3 C4A N4 126.1(5) . . ?
C3 C4A C4C 125.2(5) . . ?
N4 C4B C4 126.8(5) . . ?
N4 C4B C4D 109.5(5) . . ?
C4 C4B C4D 123.7(5) . . ?
C4A C4C H4C 125.8 . . ?
C4D C4C C4A 108.4(5) . . ?
C4D C4C H4C 125.8 . . ?
C4B C4D H4D 126.5 . . ?
C4C C4D C4B 106.9(5) . . ?
C4C C4D H4D 126.5 . . ?
C5A C5 C51 117.5(5) . . ?
C6A C5 C5A 124.0(5) . . ?
C6A C5 C51 118.5(5) . . ?
N5 C5A C5C 107.6(5) . . ?
C5 C5A N5 126.6(5) . . ?
C5 C5A C5C 125.7(5) . . ?
N5 C5B C5D 108.4(5) . . ?
N5 C5B C8 126.1(5) . . ?
C8 C5B C5D 125.5(5) . . ?
C5A C5C H5C 125.4 . . ?
C5D C5C C5A 109.1(5) . . ?
C5D C5C H5C 125.4 . . ?
C5B C5D H5D 126.3 . . ?
C5C C5D C5B 107.3(5) . . ?
C5C C5D H5D 126.3 . . ?
C6B C6 C61 116.4(5) . . ?
C7A C6 C6B 124.4(5) . . ?
C7A C6 C61 119.2(5) . . ?
N6 C6A C6C 108.1(5) . . ?
C5 C6A N6 126.1(5) . . ?
C5 C6A C6C 125.8(5) . . ?
N6 C6B C6 124.6(5) . . ?
N6 C6B C6D 109.5(5) . . ?
C6 C6B C6D 125.7(5) . . ?
C6A C6C H6C 125.7 . . ?
C6D C6C C6A 108.6(6) . . ?
C6D C6C H6C 125.7 . . ?
C6B C6D H6D 126.5 . . ?
C6C C6D C6B 107.0(5) . . ?
C6C C6D H6D 126.5 . . ?
C7B C7 C71 117.5(5) . . ?
C8A C7 C7B 123.9(5) . . ?
C8A C7 C71 118.6(5) . . ?
N7 C7A C7C 108.4(5) . . ?
C6 C7A N7 126.0(5) . . ?
C6 C7A C7C 125.7(5) . . ?
N7 C7B C7 125.7(5) . . ?
N7 C7B C7D 108.3(5) . . ?
C7 C7B C7D 126.0(5) . . ?
C7A C7C H7C 125.9 . . ?
C7D C7C C7A 108.1(5) . . ?
C7D C7C H7C 125.9 . . ?
C7B C7D H7D 125.9 . . ?
C7C C7D C7B 108.2(5) . . ?
C7C C7D H7D 125.9 . . ?
C5B C8 C8B 124.1(5) . . ?
C5B C8 C81 117.1(5) . . ?
C8B C8 C81 118.8(5) . . ?
N8 C8A C7 126.0(5) . . ?
N8 C8A C8C 108.7(4) . . ?
C7 C8A C8C 125.3(5) . . ?
N8 C8B C8 125.5(5) . . ?
N8 C8B C8D 108.6(4) . . ?
C8 C8B C8D 125.8(5) . . ?
C8A C8C H8C 125.9 . . ?
C8D C8C C8A 108.2(5) . . ?
C8D C8C H8C 125.9 . . ?
C8B C8D H8D 126.3 . . ?
C8C C8D C8B 107.3(5) . . ?
C8C C8D H8D 126.3 . . ?
C12 C11 C1 122.3(5) . . ?
C16 C11 C1 119.9(5) . . ?
C16 C11 C12 117.6(5) . . ?
C11 C12 H12 119.6 . . ?
C13 C12 C11 120.8(5) . . ?
C13 C12 H12 119.6 . . ?
C12 C13 H13 119.6 . . ?
C12 C13 C14 120.8(5) . . ?
C14 C13 H13 119.6 . . ?
C15 C14 C13 118.9(5) . . ?
O1 C14 C13 116.8(5) . . ?
O1 C14 C15 124.2(5) . . ?
C14 C15 H15 120.0 . . ?
C16 C15 C14 120.0(5) . . ?
C16 C15 H15 120.0 . . ?
C11 C16 H16 119.1 . . ?
C15 C16 C11 121.9(5) . . ?
C15 C16 H16 119.1 . . ?
C22 C21 C2 122.1(5) . . ?
C22 C21 C26 117.9(5) . . ?
C26 C21 C2 120.1(5) . . ?
C21 C22 H22 119.4 . . ?
C21 C22 C23 121.1(6) . . ?
C23 C22 H22 119.4 . . ?
C22 C23 H23 120.1 . . ?
C24 C23 C22 119.8(6) . . ?
C24 C23 H23 120.1 . . ?
C25 C24 C23 119.7(5) . . ?
O2 C24 C23 116.0(5) . . ?
O2 C24 C25 124.3(5) . . ?
C24 C25 H25 120.0 . . ?
C24 C25 C26 120.0(5) . . ?
C26 C25 H25 120.0 . . ?
C21 C26 H26 119.2 . . ?
C25 C26 C21 121.5(5) . . ?
C25 C26 H26 119.2 . . ?
C32 C31 C3 118.3(9) . . ?
C32 C31 C36 117.2(8) . . ?
C36 C31 C3 124.1(9) . . ?
C31 C32 H32 118.6 . . ?
C31 C32 C33 122.9(10) . . ?
C33 C32 H32 118.6 . . ?
C32 C33 H33 120.7 . . ?
C34 C33 C32 118.5(11) . . ?
C34 C33 H33 120.7 . . ?
C33 C34 C35 120.7(9) . . ?
C33 C34 O3 123.0(12) . . ?
C35 C34 O3 116.1(12) . . ?
C34 C35 H35 119.7 . . ?
C34 C35 C36 120.5(10) . . ?
C36 C35 H35 119.7 . . ?
C31 C36 H36 120.0 . . ?
C35 C36 C31 119.9(10) . . ?
C35 C36 H36 120.0 . . ?
C42 C41 C4 120.3(5) . . ?
C46 C41 C4 121.4(5) . . ?
C46 C41 C42 118.2(5) . . ?
C41 C42 H42 119.4 . . ?
C43 C42 C41 121.2(5) . . ?
C43 C42 H42 119.4 . . ?
C42 C43 H43 120.1 . . ?
C42 C43 C44 119.7(5) . . ?
C44 C43 H43 120.1 . . ?
C45 C44 C43 120.1(5) . . ?
O4 C44 C43 115.6(5) . . ?
O4 C44 C45 124.3(5) . . ?
C44 C45 H45 120.3 . . ?
C46 C45 C44 119.5(6) . . ?
C46 C45 H45 120.3 . . ?
C41 C46 H46 119.4 . . ?
C45 C46 C41 121.2(5) . . ?
C45 C46 H46 119.4 . . ?
C52 C51 C5 124.3(6) . . ?
C52 C51 C56 118.1(5) . . ?
C56 C51 C5 117.5(5) . . ?
C51 C52 H52 118.7 . . ?
C53 C52 C51 122.6(6) . . ?
C53 C52 H52 118.7 . . ?
C52 C53 H53 121.1 . . ?
C52 C53 C54 117.9(6) . . ?
C54 C53 H53 121.1 . . ?
C55 C54 C53 121.0(5) . . ?
O5 C54 C53 124.4(6) . . ?
O5 C54 C55 114.6(6) . . ?
C54 C55 H55 120.3 . . ?
C56 C55 C54 119.4(6) . . ?
C56 C55 H55 120.3 . . ?
C51 C56 H56 119.5 . . ?
C55 C56 C51 121.0(6) . . ?
C55 C56 H56 119.5 . . ?
C62 C61 C6 120.7(5) . . ?
C62 C61 C66 117.8(6) . . ?
C66 C61 C6 121.4(5) . . ?
C61 C62 H62 119.5 . . ?
C61 C62 C63 121.1(7) . . ?
C63 C62 H62 119.5 . . ?
C62 C63 H63 120.3 . . ?
C64 C63 C62 119.4(7) . . ?
C64 C63 H63 120.3 . . ?
C65 C64 C63 119.0(6) . . ?
O6 C64 C63 125.0(7) . . ?
O6 C64 C65 116.0(7) . . ?
C64 C65 H65 119.3 . . ?
C66 C65 C64 121.4(6) . . ?
C66 C65 H65 119.3 . . ?
C61 C66 H66 119.4 . . ?
C65 C66 C61 121.3(6) . . ?
C65 C66 H66 119.4 . . ?
C72 C71 C7 120.3(5) . . ?
C72 C71 C76 117.9(5) . . ?
C76 C71 C7 121.8(5) . . ?
C71 C72 H72 118.9 . . ?
C73 C72 C71 122.3(5) . . ?
C73 C72 H72 118.9 . . ?
C72 C73 H73 120.5 . . ?
C74 C73 C72 119.1(5) . . ?
C74 C73 H73 120.5 . . ?
C73 C74 C75 120.2(5) . . ?
O7 C74 C73 124.5(5) . . ?
O7 C74 C75 115.3(5) . . ?
C74 C75 H75 120.0 . . ?
C76 C75 C74 120.0(5) . . ?
C76 C75 H75 120.0 . . ?
C71 C76 H76 119.7 . . ?
C75 C76 C71 120.6(5) . . ?
C75 C76 H76 119.7 . . ?
C82 C81 C8 121.8(5) . . ?
C86 C81 C8 120.4(5) . . ?
C86 C81 C82 117.8(5) . . ?
C81 C82 H82 119.5 . . ?
C83 C82 C81 121.0(5) . . ?
C83 C82 H82 119.5 . . ?
C82 C83 H83 119.8 . . ?
C82 C83 C84 120.4(5) . . ?
C84 C83 H83 119.8 . . ?
C85 C84 C83 119.7(5) . . ?
O8 C84 C83 115.4(5) . . ?
O8 C84 C85 124.9(5) . . ?
C84 C85 H85 120.4 . . ?
C84 C85 C86 119.3(5) . . ?
C86 C85 H85 120.4 . . ?
C81 C86 C85 121.7(5) . . ?
C81 C86 H86 119.2 . . ?
C85 C86 H86 119.2 . . ?
C14 O1 C1B1 117.1(4) . . ?
O1 C1B1 H1BA 110.2 . . ?
O1 C1B1 H1BB 110.2 . . ?
O1 C1B1 C1B2 107.7(5) . . ?
H1BA C1B1 H1BB 108.5 . . ?
C1B2 C1B1 H1BA 110.2 . . ?
C1B2 C1B1 H1BB 110.2 . . ?
C1B1 C1B2 H1BC 109.5 . . ?
C1B1 C1B2 H1BD 109.5 . . ?
C1B1 C1B2 C1B3 110.5(5) . . ?
H1BC C1B2 H1BD 108.1 . . ?
C1B3 C1B2 H1BC 109.5 . . ?
C1B3 C1B2 H1BD 109.5 . . ?
C1B2 C1B3 H1BE 109.4 . . ?
C1B2 C1B3 H1BF 109.4 . . ?
C1B2 C1B3 C1B4 111.3(6) . . ?
H1BE C1B3 H1BF 108.0 . . ?
C1B4 C1B3 H1BE 109.4 . . ?
C1B4 C1B3 H1BF 109.4 . . ?
C1B3 C1B4 H1BG 109.5 . . ?
C1B3 C1B4 H1BH 109.5 . . ?
C1B3 C1B4 H1BI 109.5 . . ?
H1BG C1B4 H1BH 109.5 . . ?
H1BG C1B4 H1BI 109.5 . . ?
H1BH C1B4 H1BI 109.5 . . ?
C24 O2 C2B1 117.2(5) . . ?
O2 C2B1 H2BA 109.7 . . ?
O2 C2B1 H2BB 109.7 . . ?
O2 C2B1 C2B2 109.7(6) . . ?
H2BA C2B1 H2BB 108.2 . . ?
C2B2 C2B1 H2BA 109.7 . . ?
C2B2 C2B1 H2BB 109.7 . . ?
C2B1 C2B2 H2BC 108.5 . . ?
C2B1 C2B2 H2BD 108.5 . . ?
H2BC C2B2 H2BD 107.5 . . ?
C2B3 C2B2 C2B1 114.9(6) . . ?
C2B3 C2B2 H2BC 108.5 . . ?
C2B3 C2B2 H2BD 108.5 . . ?
C2B2 C2B3 H2BE 110.0 . . ?
C2B2 C2B3 H2BF 110.0 . . ?
C2B2 C2B3 C2B4 108.4(7) . . ?
H2BE C2B3 H2BF 108.4 . . ?
C2B4 C2B3 H2BE 110.0 . . ?
C2B4 C2B3 H2BF 110.0 . . ?
C2B3 C2B4 H2BG 109.5 . . ?
C2B3 C2B4 H2BH 109.5 . . ?
C2B3 C2B4 H2BI 109.5 . . ?
H2BG C2B4 H2BH 109.5 . . ?
H2BG C2B4 H2BI 109.5 . . ?
H2BH C2B4 H2BI 109.5 . . ?
C34 O3 C3B1 117.6(10) . . ?
O3 C3B1 H3BA 109.6 . . ?
O3 C3B1 H3BB 109.6 . . ?
O3 C3B1 C3B2 110.3(13) . . ?
H3BA C3B1 H3BB 108.1 . . ?
C3B2 C3B1 H3BA 109.6 . . ?
C3B2 C3B1 H3BB 109.6 . . ?
C3B1 C3B2 H3BC 108.5 . . ?
C3B1 C3B2 H3BD 108.5 . . ?
C3B1 C3B2 C3B3 114.9(11) . . ?
H3BC C3B2 H3BD 107.5 . . ?
C3B3 C3B2 H3BC 108.5 . . ?
C3B3 C3B2 H3BD 108.5 . . ?
C3B2 C3B3 H3BE 110.0 . . ?
C3B2 C3B3 H3BF 110.0 . . ?
H3BE C3B3 H3BF 108.4 . . ?
C3B4 C3B3 C3B2 108.4(11) . . ?
C3B4 C3B3 H3BE 110.0 . . ?
C3B4 C3B3 H3BF 110.0 . . ?
C3B3 C3B4 H3BG 109.5 . . ?
C3B3 C3B4 H3BH 109.5 . . ?
C3B3 C3B4 H3BI 109.5 . . ?
H3BG C3B4 H3BH 109.5 . . ?
H3BG C3B4 H3BI 109.5 . . ?
H3BH C3B4 H3BI 109.5 . . ?
C44 O4 C4B1 117.5(5) . . ?
O4 C4B1 H4BA 110.4 . . ?
O4 C4B1 H4BB 110.4 . . ?
O4 C4B1 C4B2 106.6(5) . . ?
H4BA C4B1 H4BB 108.6 . . ?
C4B2 C4B1 H4BA 110.4 . . ?
C4B2 C4B1 H4BB 110.4 . . ?
C4B1 C4B2 H4BC 108.9 . . ?
C4B1 C4B2 H4BD 108.9 . . ?
C4B1 C4B2 C4B3 113.3(5) . . ?
H4BC C4B2 H4BD 107.7 . . ?
C4B3 C4B2 H4BC 108.9 . . ?
C4B3 C4B2 H4BD 108.9 . . ?
C4B2 C4B3 H4BE 108.9 . . ?
C4B2 C4B3 H4BF 108.9 . . ?
C4B2 C4B3 C4B4 113.3(6) . . ?
H4BE C4B3 H4BF 107.7 . . ?
C4B4 C4B3 H4BE 108.9 . . ?
C4B4 C4B3 H4BF 108.9 . . ?
C4B3 C4B4 H4BG 109.5 . . ?
C4B3 C4B4 H4BH 109.5 . . ?
C4B3 C4B4 H4BI 109.5 . . ?
H4BG C4B4 H4BH 109.5 . . ?
H4BG C4B4 H4BI 109.5 . . ?
H4BH C4B4 H4BI 109.5 . . ?
C54 O5 C5B1 117.5(5) . . ?
O5 C5B1 H5BA 110.6 . . ?
O5 C5B1 H5BB 110.6 . . ?
O5 C5B1 C5B2 105.6(6) . . ?
H5BA C5B1 H5BB 108.8 . . ?
C5B2 C5B1 H5BA 110.6 . . ?
C5B2 C5B1 H5BB 110.6 . . ?
C5B1 C5B2 H5BC 108.8 . . ?
C5B1 C5B2 H5BD 108.8 . . ?
H5BC C5B2 H5BD 107.7 . . ?
C5B3 C5B2 C5B1 113.8(7) . . ?
C5B3 C5B2 H5BC 108.8 . . ?
C5B3 C5B2 H5BD 108.8 . . ?
C5B2 C5B3 H5BE 109.2 . . ?
C5B2 C5B3 H5BF 109.2 . . ?
H5BE C5B3 H5BF 107.9 . . ?
C5B4 C5B3 C5B2 112.3(7) . . ?
C5B4 C5B3 H5BE 109.2 . . ?
C5B4 C5B3 H5BF 109.2 . . ?
C5B3 C5B4 H5BG 109.5 . . ?
C5B3 C5B4 H5BH 109.5 . . ?
C5B3 C5B4 H5BI 109.5 . . ?
H5BG C5B4 H5BH 109.5 . . ?
H5BG C5B4 H5BI 109.5 . . ?
H5BH C5B4 H5BI 109.5 . . ?
C64 O6 C6B1 120.7(8) . . ?
O6 C6B1 H6BA 110.3 . . ?
O6 C6B1 H6BB 110.3 . . ?
H6BA C6B1 H6BB 108.6 . . ?
C6B2 C6B1 O6 106.9(11) . . ?
C6B2 C6B1 H6BA 110.3 . . ?
C6B2 C6B1 H6BB 110.3 . . ?
C6B1 C6B2 H6BC 108.5 . . ?
C6B1 C6B2 H6BD 108.5 . . ?
C6B1 C6B2 C6B3 115.2(11) . . ?
H6BC C6B2 H6BD 107.5 . . ?
C6B3 C6B2 H6BC 108.5 . . ?
C6B3 C6B2 H6BD 108.5 . . ?
C6B2 C6B3 H6BE 109.6 . . ?
C6B2 C6B3 H6BF 109.6 . . ?
H6BE C6B3 H6BF 108.1 . . ?
C6B4 C6B3 C6B2 110.3(10) . . ?
C6B4 C6B3 H6BE 109.6 . . ?
C6B4 C6B3 H6BF 109.6 . . ?
C6B3 C6B4 H6BG 109.5 . . ?
C6B3 C6B4 H6BH 109.5 . . ?
C6B3 C6B4 H6BI 109.5 . . ?
H6BG C6B4 H6BH 109.5 . . ?
H6BG C6B4 H6BI 109.5 . . ?
H6BH C6B4 H6BI 109.5 . . ?
C74 O7 C7B1 116.8(4) . . ?
O7 C7B1 H7BA 110.0 . . ?
O7 C7B1 H7BB 110.0 . . ?
O7 C7B1 C7B2 108.5(5) . . ?
H7BA C7B1 H7BB 108.4 . . ?
C7B2 C7B1 H7BA 110.0 . . ?
C7B2 C7B1 H7BB 110.0 . . ?
C7B1 C7B2 H7BC 109.2 . . ?
C7B1 C7B2 H7BD 109.2 . . ?
C7B1 C7B2 C7B3 111.8(6) . . ?
H7BC C7B2 H7BD 107.9 . . ?
C7B3 C7B2 H7BC 109.2 . . ?
C7B3 C7B2 H7BD 109.2 . . ?
C7B2 C7B3 H7BE 108.8 . . ?
C7B2 C7B3 H7BF 108.8 . . ?
H7BE C7B3 H7BF 107.7 . . ?
C7B4 C7B3 C7B2 113.6(6) . . ?
C7B4 C7B3 H7BE 108.8 . . ?
C7B4 C7B3 H7BF 108.8 . . ?
C7B3 C7B4 H7BG 109.5 . . ?
C7B3 C7B4 H7BH 109.5 . . ?
C7B3 C7B4 H7BI 109.5 . . ?
H7BG C7B4 H7BH 109.5 . . ?
H7BG C7B4 H7BI 109.5 . . ?
H7BH C7B4 H7BI 109.5 . . ?
C84 O8 C8B1 117.7(4) . . ?
O8 C8B1 H8BA 110.1 . . ?
O8 C8B1 H8BB 110.1 . . ?
O8 C8B1 C8B2 107.9(5) . . ?
H8BA C8B1 H8BB 108.4 . . ?
C8B2 C8B1 H8BA 110.1 . . ?
C8B2 C8B1 H8BB 110.1 . . ?
C8B1 C8B2 H8BC 109.4 . . ?
C8B1 C8B2 H8BD 109.4 . . ?
C8B1 C8B2 C8B3 111.4(5) . . ?
H8BC C8B2 H8BD 108.0 . . ?
C8B3 C8B2 H8BC 109.4 . . ?
C8B3 C8B2 H8BD 109.4 . . ?
C8B2 C8B3 H8BE 109.1 . . ?
C8B2 C8B3 H8BF 109.1 . . ?
C8B2 C8B3 C8B4 112.4(6) . . ?
H8BE C8B3 H8BF 107.9 . . ?
C8B4 C8B3 H8BE 109.1 . . ?
C8B4 C8B3 H8BF 109.1 . . ?
C8B3 C8B4 H8BG 109.5 . . ?
C8B3 C8B4 H8BH 109.5 . . ?
C8B3 C8B4 H8BI 109.5 . . ?
H8BG C8B4 H8BH 109.5 . . ?
H8BG C8B4 H8BI 109.5 . . ?
H8BH C8B4 H8BI 109.5 . . ?
O1U C1U C2U 118.4(10) . . ?
O1U C1U O2U 124.3(11) . . ?
O2U C1U C2U 117.3(9) . . ?
C1U C2U H2UA 109.5 . . ?
C1U C2U H2UB 109.5 . . ?
C1U C2U H2UC 109.5 . . ?
H2UA C2U H2UB 109.5 . . ?
H2UA C2U H2UC 109.5 . . ?
H2UB C2U H2UC 109.5 . . ?
O4U C3U C4U 117.9(9) . . ?
O3U C3U O4U 121.5(10) . . ?
O3U C3U C4U 120.6(9) . . ?
C3U C4U H4UA 109.5 . . ?
C3U C4U H4UB 109.5 . . ?
C3U C4U H4UC 109.5 . . ?
H4UA C4U H4UB 109.5 . . ?
H4UA C4U H4UC 109.5 . . ?
H4UB C4U H4UC 109.5 . . ?
C34A C33A H33A 120.9 . . ?
C34A C33A C32A 118.3(17) . . ?
C32A C33A H33A 120.9 . . ?
C33A C34A C35A 122.8(15) . . ?
C33A C34A O3A 113.6(17) . . ?
C35A C34A O3A 123.5(17) . . ?
C34A C35A H35A 121.3 . . ?
C34A C35A C36A 117.3(17) . . ?
C36A C35A H35A 121.3 . . ?
C35A C36A H36A 119.3 . . ?
C31A C36A C35A 121.3(17) . . ?
C31A C36A H36A 119.3 . . ?
C34A O3A C9 118.1(17) . . ?
O3A C9 H9A 110.5 . . ?
O3A C9 H9B 110.5 . . ?
O3A C9 C10 106(2) . . ?
H9A C9 H9B 108.7 . . ?
C10 C9 H9A 110.5 . . ?
C10 C9 H9B 110.5 . . ?
C9 C10 H10A 108.7 . . ?
C9 C10 H10B 108.7 . . ?
C9 C10 C17 114(2) . . ?
H10A C10 H10B 107.6 . . ?
C17 C10 H10A 108.7 . . ?
C17 C10 H10B 108.7 . . ?
C10 C17 H17A 110.2 . . ?
C10 C17 H17B 110.2 . . ?
H17A C17 H17B 108.5 . . ?
C18 C17 C10 108(2) . . ?
C18 C17 H17A 110.2 . . ?
C18 C17 H17B 110.2 . . ?
C17 C18 H18A 109.5 . . ?
C17 C18 H18B 109.5 . . ?
C17 C18 H18C 109.5 . . ?
H18A C18 H18B 109.5 . . ?
H18A C18 H18C 109.5 . . ?
H18B C18 H18C 109.5 . . ?
C36A C31A C3 119.1(15) . . ?
C32A C31A C3 123.1(16) . . ?
C32A C31A C36A 117.8(14) . . ?
C33A C32A H32A 118.8 . . ?
C31A C32A C33A 122.4(16) . . ?
C31A C32A H32A 118.8 . . ?

loop_
_geom_bond_atom_site_label_1
_geom_bond_atom_site_label_2
_geom_bond_distance
_geom_bond_site_symmetry_2
_geom_bond_publ_flag
Au1 N1 2.020(4) . ?
Au1 N2 2.029(4) . ?
Au1 N4 2.013(5) . ?
Au1 N3 2.022(4) . ?
Au2 N5 2.022(4) . ?
Au2 N7 2.015(4) . ?
Au2 N6 2.017(5) . ?
Au2 N8 2.023(4) . ?
Au4 Cl5 2.2605(19) . ?
Au4 Cl6 2.2585(19) . ?
Au3 Cl1 2.274(2) . ?
Au3 Cl2 2.273(2) . ?
Au3 Cl3 2.260(2) . ?
Au3 Cl4 2.278(2) . ?
N1 C1A 1.400(7) . ?
N1 C1B 1.382(7) . ?
N2 C2A 1.387(6) . ?
N2 C2B 1.389(7) . ?
N4 C4A 1.389(6) . ?
N4 C4B 1.372(7) . ?
N3 C3A 1.389(7) . ?
N3 C3B 1.383(7) . ?
N5 C5A 1.391(6) . ?
N5 C5B 1.379(7) . ?
N7 C7A 1.394(7) . ?
N7 C7B 1.388(7) . ?
N6 C6A 1.387(7) . ?
N6 C6B 1.380(7) . ?
N8 C8A 1.389(6) . ?
N8 C8B 1.378(7) . ?
C1 C1A 1.387(8) . ?
C1 C2A 1.398(7) . ?
C1 C11 1.491(7) . ?
C1A C1C 1.430(7) . ?
C1B C1D 1.424(7) . ?
C1B C4 1.384(8) . ?
C1D H1D 0.9500 . ?
C1D C1C 1.343(8) . ?
C1C H1C 0.9500 . ?
C2 C2B 1.400(7) . ?
C2 C3A 1.383(7) . ?
C2 C21 1.494(7) . ?
C2A C2C 1.411(8) . ?
C2B C2D 1.419(8) . ?
C2C H2C 0.9500 . ?
C2C C2D 1.352(7) . ?
C2D H2D 0.9500 . ?
C3 C3B 1.386(8) . ?
C3 C4A 1.388(8) . ?
C3 C31 1.512(9) . ?
C3 C31A 1.506(15) . ?
C3A C3C 1.442(7) . ?
C3B C3D 1.431(7) . ?
C3C H3C 0.9500 . ?
C3C C3D 1.339(8) . ?
C3D H3D 0.9500 . ?
C4 C4B 1.401(7) . ?
C4 C41 1.486(7) . ?
C4A C4C 1.420(8) . ?
C4B C4D 1.432(8) . ?
C4C H4C 0.9500 . ?
C4C C4D 1.348(8) . ?
C4D H4D 0.9500 . ?
C5 C5A 1.380(8) . ?
C5 C6A 1.374(8) . ?
C5 C51 1.497(7) . ?
C5A C5C 1.423(8) . ?
C5B C5D 1.436(7) . ?
C5B C8 1.383(7) . ?
C5C H5C 0.9500 . ?
C5C C5D 1.341(8) . ?
C5D H5D 0.9500 . ?
C6 C6B 1.401(8) . ?
C6 C7A 1.380(8) . ?
C6 C61 1.499(8) . ?
C6A C6C 1.418(8) . ?
C6B C6D 1.413(8) . ?
C6C H6C 0.9500 . ?
C6C C6D 1.349(9) . ?
C6D H6D 0.9500 . ?
C7 C7B 1.393(8) . ?
C7 C8A 1.393(7) . ?
C7 C71 1.495(7) . ?
C7A C7C 1.429(7) . ?
C7B C7D 1.433(7) . ?
C7C H7C 0.9500 . ?
C7C C7D 1.345(8) . ?
C7D H7D 0.9500 . ?
C8 C8B 1.398(7) . ?
C8 C81 1.496(7) . ?
C8A C8C 1.415(7) . ?
C8B C8D 1.433(7) . ?
C8C H8C 0.9500 . ?
C8C C8D 1.357(7) . ?
C8D H8D 0.9500 . ?
C11 C12 1.402(8) . ?
C11 C16 1.397(7) . ?
C12 H12 0.9500 . ?
C12 C13 1.370(8) . ?
C13 H13 0.9500 . ?
C13 C14 1.399(8) . ?
C14 C15 1.386(8) . ?
C14 O1 1.367(7) . ?
C15 H15 0.9500 . ?
C15 C16 1.374(7) . ?
C16 H16 0.9500 . ?
C21 C22 1.387(8) . ?
C21 C26 1.393(7) . ?
C22 H22 0.9500 . ?
C22 C23 1.395(8) . ?
C23 H23 0.9500 . ?
C23 C24 1.390(8) . ?
C24 C25 1.378(8) . ?
C24 O2 1.371(6) . ?
C25 H25 0.9500 . ?
C25 C26 1.386(7) . ?
C26 H26 0.9500 . ?
C31 C32 1.367(14) . ?
C31 C36 1.391(14) . ?
C32 H32 0.9500 . ?
C32 C33 1.388(12) . ?
C33 H33 0.9500 . ?
C33 C34 1.349(16) . ?
C34 C35 1.361(16) . ?
C34 O3 1.383(11) . ?
C35 H35 0.9500 . ?
C35 C36 1.389(11) . ?
C36 H36 0.9500 . ?
C41 C42 1.398(8) . ?
C41 C46 1.394(8) . ?
C42 H42 0.9500 . ?
C42 C43 1.378(8) . ?
C43 H43 0.9500 . ?
C43 C44 1.392(8) . ?
C44 C45 1.391(8) . ?
C44 O4 1.377(7) . ?
C45 H45 0.9500 . ?
C45 C46 1.385(8) . ?
C46 H46 0.9500 . ?
C51 C52 1.381(8) . ?
C51 C56 1.395(8) . ?
C52 H52 0.9500 . ?
C52 C53 1.377(8) . ?
C53 H53 0.9500 . ?
C53 C54 1.400(9) . ?
C54 C55 1.382(9) . ?
C54 O5 1.374(7) . ?
C55 H55 0.9500 . ?
C55 C56 1.379(8) . ?
C56 H56 0.9500 . ?
C61 C62 1.382(9) . ?
C61 C66 1.389(8) . ?
C62 H62 0.9500 . ?
C62 C63 1.405(9) . ?
C63 H63 0.9500 . ?
C63 C64 1.393(11) . ?
C64 C65 1.369(10) . ?
C64 O6 1.363(8) . ?
C65 H65 0.9500 . ?
C65 C66 1.368(8) . ?
C66 H66 0.9500 . ?
C71 C72 1.394(8) . ?
C71 C76 1.399(8) . ?
C72 H72 0.9500 . ?
C72 C73 1.383(7) . ?
C73 H73 0.9500 . ?
C73 C74 1.379(8) . ?
C74 C75 1.402(8) . ?
C74 O7 1.370(6) . ?
C75 H75 0.9500 . ?
C75 C76 1.385(8) . ?
C76 H76 0.9500 . ?
C81 C82 1.396(7) . ?
C81 C86 1.391(7) . ?
C82 H82 0.9500 . ?
C82 C83 1.386(8) . ?
C83 H83 0.9500 . ?
C83 C84 1.394(8) . ?
C84 C85 1.382(8) . ?
C84 O8 1.363(6) . ?
C85 H85 0.9500 . ?
C85 C86 1.405(7) . ?
C86 H86 0.9500 . ?
O1 C1B1 1.444(7) . ?
C1B1 H1BA 0.9900 . ?
C1B1 H1BB 0.9900 . ?
C1B1 C1B2 1.506(8) . ?
C1B2 H1BC 0.9900 . ?
C1B2 H1BD 0.9900 . ?
C1B2 C1B3 1.531(8) . ?
C1B3 H1BE 0.9900 . ?
C1B3 H1BF 0.9900 . ?
C1B3 C1B4 1.539(9) . ?
C1B4 H1BG 0.9800 . ?
C1B4 H1BH 0.9800 . ?
C1B4 H1BI 0.9800 . ?
O2 C2B1 1.426(7) . ?
C2B1 H2BA 0.9900 . ?
C2B1 H2BB 0.9900 . ?
C2B1 C2B2 1.530(9) . ?
C2B2 H2BC 0.9900 . ?
C2B2 H2BD 0.9900 . ?
C2B2 C2B3 1.449(10) . ?
C2B3 H2BE 0.9900 . ?
C2B3 H2BF 0.9900 . ?
C2B3 C2B4 1.573(11) . ?
C2B4 H2BG 0.9800 . ?
C2B4 H2BH 0.9800 . ?
C2B4 H2BI 0.9800 . ?
O3 C3B1 1.449(14) . ?
C3B1 H3BA 0.9900 . ?
C3B1 H3BB 0.9900 . ?
C3B1 C3B2 1.519(15) . ?
C3B2 H3BC 0.9900 . ?
C3B2 H3BD 0.9900 . ?
C3B2 C3B3 1.550(15) . ?
C3B3 H3BE 0.9900 . ?
C3B3 H3BF 0.9900 . ?
C3B3 C3B4 1.524(14) . ?
C3B4 H3BG 0.9800 . ?
C3B4 H3BH 0.9800 . ?
C3B4 H3BI 0.9800 . ?
O4 C4B1 1.448(7) . ?
C4B1 H4BA 0.9900 . ?
C4B1 H4BB 0.9900 . ?
C4B1 C4B2 1.493(8) . ?
C4B2 H4BC 0.9900 . ?
C4B2 H4BD 0.9900 . ?
C4B2 C4B3 1.521(9) . ?
C4B3 H4BE 0.9900 . ?
C4B3 H4BF 0.9900 . ?
C4B3 C4B4 1.542(9) . ?
C4B4 H4BG 0.9800 . ?
C4B4 H4BH 0.9800 . ?
C4B4 H4BI 0.9800 . ?
O5 C5B1 1.439(8) . ?
C5B1 H5BA 0.9900 . ?
C5B1 H5BB 0.9900 . ?
C5B1 C5B2 1.526(9) . ?
C5B2 H5BC 0.9900 . ?
C5B2 H5BD 0.9900 . ?
C5B2 C5B3 1.519(11) . ?
C5B3 H5BE 0.9900 . ?
C5B3 H5BF 0.9900 . ?
C5B3 C5B4 1.519(10) . ?
C5B4 H5BG 0.9800 . ?
C5B4 H5BH 0.9800 . ?
C5B4 H5BI 0.9800 . ?
O6 C6B1 1.446(13) . ?
C6B1 H6BA 0.9900 . ?
C6B1 H6BB 0.9900 . ?
C6B1 C6B2 1.414(18) . ?
C6B2 H6BC 0.9900 . ?
C6B2 H6BD 0.9900 . ?
C6B2 C6B3 1.527(15) . ?
C6B3 H6BE 0.9900 . ?
C6B3 H6BF 0.9900 . ?
C6B3 C6B4 1.500(15) . ?
C6B4 H6BG 0.9800 . ?
C6B4 H6BH 0.9800 . ?
C6B4 H6BI 0.9800 . ?
O7 C7B1 1.438(7) . ?
C7B1 H7BA 0.9900 . ?
C7B1 H7BB 0.9900 . ?
C7B1 C7B2 1.502(8) . ?
C7B2 H7BC 0.9900 . ?
C7B2 H7BD 0.9900 . ?
C7B2 C7B3 1.522(9) . ?
C7B3 H7BE 0.9900 . ?
C7B3 H7BF 0.9900 . ?
C7B3 C7B4 1.512(10) . ?
C7B4 H7BG 0.9800 . ?
C7B4 H7BH 0.9800 . ?
C7B4 H7BI 0.9800 . ?
O8 C8B1 1.444(7) . ?
C8B1 H8BA 0.9900 . ?
C8B1 H8BB 0.9900 . ?
C8B1 C8B2 1.501(8) . ?
C8B2 H8BC 0.9900 . ?
C8B2 H8BD 0.9900 . ?
C8B2 C8B3 1.524(9) . ?
C8B3 H8BE 0.9900 . ?
C8B3 H8BF 0.9900 . ?
C8B3 C8B4 1.529(9) . ?
C8B4 H8BG 0.9800 . ?
C8B4 H8BH 0.9800 . ?
C8B4 H8BI 0.9800 . ?
C1U O1U 1.238(10) . ?
C1U C2U 1.525(14) . ?
C1U O2U 1.258(11) . ?
C2U H2UA 0.9800 . ?
C2U H2UB 0.9800 . ?
C2U H2UC 0.9800 . ?
O4U C3U 1.271(10) . ?
C3U C4U 1.499(13) . ?
C3U O3U 1.239(10) . ?
C4U H4UA 0.9800 . ?
C4U H4UB 0.9800 . ?
C4U H4UC 0.9800 . ?
C33A H33A 0.9500 . ?
C33A C34A 1.36(2) . ?
C33A C32A 1.380(17) . ?
C34A C35A 1.36(2) . ?
C34A O3A 1.391(16) . ?
C35A H35A 0.9500 . ?
C35A C36A 1.405(18) . ?
C36A H36A 0.9500 . ?
C36A C31A 1.388(19) . ?
O3A C9 1.450(18) . ?
C9 H9A 0.9900 . ?
C9 H9B 0.9900 . ?
C9 C10 1.53(2) . ?
C10 H10A 0.9900 . ?
C10 H10B 0.9900 . ?
C10 C17 1.55(2) . ?
C17 H17A 0.9900 . ?
C17 H17B 0.9900 . ?
C17 C18 1.514(19) . ?
C18 H18A 0.9800 . ?
C18 H18B 0.9800 . ?
C18 H18C 0.9800 . ?
C31A C32A 1.355(19) . ?
C32A H32A 0.9500 . ?

loop_
_geom_torsion_atom_site_label_1
_geom_torsion_atom_site_label_2
_geom_torsion_atom_site_label_3
_geom_torsion_atom_site_label_4
_geom_torsion
_geom_torsion_site_symmetry_1
_geom_torsion_site_symmetry_2
_geom_torsion_site_symmetry_3
_geom_torsion_site_symmetry_4
_geom_torsion_publ_flag
Au1 N1 C1A C1 -18.5(7) . . . . ?
Au1 N1 C1A C1C 166.4(4) . . . . ?
Au1 N1 C1B C1D -167.4(4) . . . . ?
Au1 N1 C1B C4 12.2(8) . . . . ?
Au1 N2 C2A C1 -14.3(8) . . . . ?
Au1 N2 C2A C2C 169.4(4) . . . . ?
Au1 N2 C2B C2 15.0(8) . . . . ?
Au1 N2 C2B C2D -169.2(3) . . . . ?
Au1 N4 C4A C3 -6.6(8) . . . . ?
Au1 N4 C4A C4C 171.6(4) . . . . ?
Au1 N4 C4B C4 9.4(9) . . . . ?
Au1 N4 C4B C4D -171.7(4) . . . . ?
Au1 N3 C3A C2 15.3(8) . . . . ?
Au1 N3 C3A C3C -169.8(4) . . . . ?
Au1 N3 C3B C3 -9.8(8) . . . . ?
Au1 N3 C3B C3D 170.6(4) . . . . ?
Au2 N5 C5A C5 -14.4(8) . . . . ?
Au2 N5 C5A C5C 170.0(4) . . . . ?
Au2 N5 C5B C5D -170.1(4) . . . . ?
Au2 N5 C5B C8 11.3(8) . . . . ?
Au2 N7 C7A C6 15.8(8) . . . . ?
Au2 N7 C7A C7C -164.1(4) . . . . ?
Au2 N7 C7B C7 -17.8(8) . . . . ?
Au2 N7 C7B C7D 163.5(4) . . . . ?
Au2 N6 C6A C5 -11.1(9) . . . . ?
Au2 N6 C6A C6C 171.4(4) . . . . ?
Au2 N6 C6B C6 15.9(8) . . . . ?
Au2 N6 C6B C6D -169.8(4) . . . . ?
Au2 N8 C8A C7 -13.1(8) . . . . ?
Au2 N8 C8A C8C 169.6(4) . . . . ?
Au2 N8 C8B C8 15.1(8) . . . . ?
Au2 N8 C8B C8D -168.9(4) . . . . ?
N1 C1A C1C C1D 2.0(6) . . . . ?
N1 C1B C1D C1C 1.2(6) . . . . ?
N1 C1B C4 C4B -9.4(9) . . . . ?
N1 C1B C4 C41 171.8(5) . . . . ?
N2 C2A C2C C2D 0.9(6) . . . . ?
N2 C2B C2D C2C -2.0(6) . . . . ?
N4 C4A C4C C4D 1.1(7) . . . . ?
N4 C4B C4D C4C -0.9(7) . . . . ?
N3 C3A C3C C3D -1.7(7) . . . . ?
N3 C3B C3D C3C -0.9(7) . . . . ?
N5 C5A C5C C5D 0.1(7) . . . . ?
N5 C5B C5D C5C 0.5(7) . . . . ?
N5 C5B C8 C8B -8.0(9) . . . . ?
N5 C5B C8 C81 172.8(5) . . . . ?
N7 C7A C7C C7D -0.6(7) . . . . ?
N7 C7B C7D C7C 2.2(7) . . . . ?
N6 C6A C6C C6D 0.4(8) . . . . ?
N6 C6B C6D C6C -4.5(8) . . . . ?
N8 C8A C8C C8D -0.1(7) . . . . ?
N8 C8B C8D C8C -1.5(6) . . . . ?
C1 C1A C1C C1D -173.1(5) . . . . ?
C1 C2A C2C C2D -175.3(5) . . . . ?
C1 C11 C12 C13 172.3(5) . . . . ?
C1 C11 C16 C15 -172.4(5) . . . . ?
C1A N1 C1B C1D 0.1(6) . . . . ?
C1A N1 C1B C4 179.7(5) . . . . ?
C1A C1 C2A N2 9.1(9) . . . . ?
C1A C1 C2A C2C -175.2(5) . . . . ?
C1A C1 C11 C12 -122.1(6) . . . . ?
C1A C1 C11 C16 52.3(7) . . . . ?
C1B N1 C1A C1 173.9(5) . . . . ?
C1B N1 C1A C1C -1.2(6) . . . . ?
C1B C1D C1C C1A -1.9(6) . . . . ?
C1B C4 C4B N4 -2.2(10) . . . . ?
C1B C4 C4B C4D 179.0(6) . . . . ?
C1B C4 C41 C42 -63.1(8) . . . . ?
C1B C4 C41 C46 116.5(6) . . . . ?
C1D C1B C4 C4B 170.2(5) . . . . ?
C1D C1B C4 C41 -8.6(9) . . . . ?
C2 C2B C2D C2C 173.9(5) . . . . ?
C2 C3A C3C C3D 173.3(5) . . . . ?
C2 C21 C22 C23 179.0(5) . . . . ?
C2 C21 C26 C25 -179.2(5) . . . . ?
C2A N2 C2B C2 -173.4(5) . . . . ?
C2A N2 C2B C2D 2.5(6) . . . . ?
C2A C1 C1A N1 8.3(9) . . . . ?
C2A C1 C1A C1C -177.5(5) . . . . ?
C2A C1 C11 C12 56.7(8) . . . . ?
C2A C1 C11 C16 -128.9(6) . . . . ?
C2A C2C C2D C2B 0.6(6) . . . . ?
C2B N2 C2A C1 174.1(5) . . . . ?
C2B N2 C2A C2C -2.1(6) . . . . ?
C2B C2 C3A N3 -7.9(9) . . . . ?
C2B C2 C3A C3C 178.0(5) . . . . ?
C2B C2 C21 C22 -59.5(8) . . . . ?
C2B C2 C21 C26 119.6(6) . . . . ?
C3 C3B C3D C3C 179.5(6) . . . . ?
C3 C4A C4C C4D 179.3(6) . . . . ?
C3 C31 C32 C33 174.1(12) . . . . ?
C3 C31 C36 C35 -172.8(10) . . . . ?
C3 C31A C32A C33A 179(2) . . . . ?
C3A N3 C3B C3 179.4(6) . . . . ?
C3A N3 C3B C3D -0.2(6) . . . . ?
C3A C2 C2B N2 -8.4(9) . . . . ?
C3A C2 C2B C2D 176.5(5) . . . . ?
C3A C2 C21 C22 121.8(6) . . . . ?
C3A C2 C21 C26 -59.1(7) . . . . ?
C3A C3C C3D C3B 1.6(7) . . . . ?
C3B N3 C3A C2 -173.7(5) . . . . ?
C3B N3 C3A C3C 1.2(6) . . . . ?
C3B C3 C4A N4 1.3(10) . . . . ?
C3B C3 C4A C4C -176.7(6) . . . . ?
C3B C3 C31 C32 61.4(14) . . . . ?
C3B C3 C31 C36 -126.1(12) . . . . ?
C3B C3 C31A C36A -91(3) . . . . ?
C3B C3 C31A C32A 88(4) . . . . ?
C4 C1B C1D C1C -178.5(5) . . . . ?
C4 C4B C4D C4C 178.1(6) . . . . ?
C4 C41 C42 C43 179.3(6) . . . . ?
C4 C41 C46 C45 -179.2(6) . . . . ?
C4A N4 C4B C4 -177.4(6) . . . . ?
C4A N4 C4B C4D 1.5(6) . . . . ?
C4A C3 C3B N3 7.5(10) . . . . ?
C4A C3 C3B C3D -173.0(6) . . . . ?
C4A C3 C31 C32 -121.7(12) . . . . ?
C4A C3 C31 C36 50.8(15) . . . . ?
C4A C3 C31A C36A 103(3) . . . . ?
C4A C3 C31A C32A -79(4) . . . . ?
C4A C4C C4D C4B -0.2(7) . . . . ?
C4B N4 C4A C3 -179.8(6) . . . . ?
C4B N4 C4A C4C -1.6(6) . . . . ?
C4B C4 C41 C42 118.1(6) . . . . ?
C4B C4 C41 C46 -62.4(8) . . . . ?
C5 C5A C5C C5D -175.5(6) . . . . ?
C5 C6A C6C C6D -177.2(7) . . . . ?
C5 C51 C52 C53 177.7(6) . . . . ?
C5 C51 C56 C55 -178.1(5) . . . . ?
C5A N5 C5B C5D -0.4(6) . . . . ?
C5A N5 C5B C8 -179.1(5) . . . . ?
C5A C5 C6A N6 11.3(10) . . . . ?
C5A C5 C6A C6C -171.6(6) . . . . ?
C5A C5 C51 C52 110.8(7) . . . . ?
C5A C5 C51 C56 -71.5(7) . . . . ?
C5A C5C C5D C5B -0.4(7) . . . . ?
C5B N5 C5A C5 175.8(6) . . . . ?
C5B N5 C5A C5C 0.2(6) . . . . ?
C5B C8 C8B N8 -6.0(9) . . . . ?
C5B C8 C8B C8D 178.7(5) . . . . ?
C5B C8 C81 C82 122.0(6) . . . . ?
C5B C8 C81 C86 -57.0(7) . . . . ?
C5D C5B C8 C8B 173.5(6) . . . . ?
C5D C5B C8 C81 -5.7(8) . . . . ?
C6 C6B C6D C6C 169.8(6) . . . . ?
C6 C7A C7C C7D 179.5(6) . . . . ?
C6 C61 C62 C63 174.3(7) . . . . ?
C6 C61 C66 C65 -175.5(6) . . . . ?
C6A N6 C6B C6 -169.7(6) . . . . ?
C6A N6 C6B C6D 4.6(7) . . . . ?
C6A C5 C5A N5 2.4(10) . . . . ?
C6A C5 C5A C5C 177.2(6) . . . . ?
C6A C5 C51 C52 -72.5(8) . . . . ?
C6A C5 C51 C56 105.2(7) . . . . ?
C6A C6C C6D C6B 2.5(8) . . . . ?
C6B N6 C6A C5 174.5(6) . . . . ?
C6B N6 C6A C6C -3.1(7) . . . . ?
C6B C6 C7A N7 -8.6(10) . . . . ?
C6B C6 C7A C7C 171.3(6) . . . . ?
C6B C6 C61 C62 -57.6(9) . . . . ?
C6B C6 C61 C66 119.0(6) . . . . ?
C7 C7B C7D C7C -176.5(6) . . . . ?
C7 C8A C8C C8D -177.3(5) . . . . ?
C7 C71 C72 C73 -179.3(5) . . . . ?
C7 C71 C76 C75 178.9(6) . . . . ?
C7A N7 C7B C7 176.2(5) . . . . ?
C7A N7 C7B C7D -2.5(6) . . . . ?
C7A C6 C6B N6 -8.2(10) . . . . ?
C7A C6 C6B C6D 178.3(6) . . . . ?
C7A C6 C61 C62 121.7(7) . . . . ?
C7A C6 C61 C66 -61.7(8) . . . . ?
C7A C7C C7D C7B -1.0(7) . . . . ?
C7B N7 C7A C6 -178.2(6) . . . . ?
C7B N7 C7A C7C 1.9(6) . . . . ?
C7B C7 C8A N8 9.3(9) . . . . ?
C7B C7 C8A C8C -173.9(5) . . . . ?
C7B C7 C71 C72 54.5(8) . . . . ?
C7B C7 C71 C76 -124.9(6) . . . . ?
C8 C5B C5D C5C 179.2(5) . . . . ?
C8 C8B C8D C8C 174.4(5) . . . . ?
C8 C81 C82 C83 -179.3(5) . . . . ?
C8 C81 C86 C85 179.0(5) . . . . ?
C8A N8 C8B C8 -174.5(5) . . . . ?
C8A N8 C8B C8D 1.5(6) . . . . ?
C8A C7 C7B N7 7.3(9) . . . . ?
C8A C7 C7B C7D -174.3(6) . . . . ?
C8A C7 C71 C72 -124.5(6) . . . . ?
C8A C7 C71 C76 56.1(8) . . . . ?
C8A C8C C8D C8B 0.9(6) . . . . ?
C8B N8 C8A C7 176.4(5) . . . . ?
C8B N8 C8A C8C -0.9(6) . . . . ?
C8B C8 C81 C82 -57.3(7) . . . . ?
C8B C8 C81 C86 123.8(6) . . . . ?
C11 C1 C1A N1 -173.0(5) . . . . ?
C11 C1 C1A C1C 1.3(8) . . . . ?
C11 C1 C2A N2 -169.6(5) . . . . ?
C11 C1 C2A C2C 6.0(8) . . . . ?
C11 C12 C13 C14 -0.2(9) . . . . ?
C12 C11 C16 C15 2.3(8) . . . . ?
C12 C13 C14 C15 2.5(9) . . . . ?
C12 C13 C14 O1 -178.8(6) . . . . ?
C13 C14 C15 C16 -2.4(9) . . . . ?
C13 C14 O1 C1B1 175.7(5) . . . . ?
C14 C15 C16 C11 0.0(9) . . . . ?
C14 O1 C1B1 C1B2 177.1(5) . . . . ?
C15 C14 O1 C1B1 -5.7(9) . . . . ?
C16 C11 C12 C13 -2.2(9) . . . . ?
C21 C2 C2B N2 173.0(5) . . . . ?
C21 C2 C2B C2D -2.2(8) . . . . ?
C21 C2 C3A N3 170.7(5) . . . . ?
C21 C2 C3A C3C -3.3(8) . . . . ?
C21 C22 C23 C24 0.3(9) . . . . ?
C22 C21 C26 C25 -0.1(8) . . . . ?
C22 C23 C24 C25 -0.4(9) . . . . ?
C22 C23 C24 O2 -179.4(5) . . . . ?
C23 C24 C25 C26 0.3(8) . . . . ?
C23 C24 O2 C2B1 -179.9(5) . . . . ?
C24 C25 C26 C21 0.0(8) . . . . ?
C24 O2 C2B1 C2B2 175.4(5) . . . . ?
C25 C24 O2 C2B1 1.2(8) . . . . ?
C26 C21 C22 C23 -0.1(8) . . . . ?
C31 C3 C3B N3 -175.8(7) . . . . ?
C31 C3 C3B C3D 3.8(10) . . . . ?
C31 C3 C4A N4 -175.5(7) . . . . ?
C31 C3 C4A C4C 6.6(10) . . . . ?
C31 C32 C33 C34 -4(2) . . . . ?
C32 C31 C36 C35 -0.2(18) . . . . ?
C32 C33 C34 C35 6(2) . . . . ?
C32 C33 C34 O3 -179.3(12) . . . . ?
C33 C34 C35 C36 -5(2) . . . . ?
C33 C34 O3 C3B1 3(2) . . . . ?
C34 C35 C36 C31 2.3(17) . . . . ?
C34 O3 C3B1 C3B2 166.3(12) . . . . ?
C35 C34 O3 C3B1 178.1(13) . . . . ?
C36 C31 C32 C33 1(2) . . . . ?
C41 C4 C4B N4 176.6(5) . . . . ?
C41 C4 C4B C4D -2.2(9) . . . . ?
C41 C42 C43 C44 0.1(9) . . . . ?
C42 C41 C46 C45 0.3(9) . . . . ?
C42 C43 C44 C45 0.0(9) . . . . ?
C42 C43 C44 O4 -178.8(5) . . . . ?
C43 C44 C45 C46 0.0(9) . . . . ?
C43 C44 O4 C4B1 175.3(5) . . . . ?
C44 C45 C46 C41 -0.2(9) . . . . ?
C44 O4 C4B1 C4B2 179.5(5) . . . . ?
C45 C44 O4 C4B1 -3.4(9) . . . . ?
C46 C41 C42 C43 -0.3(9) . . . . ?
C51 C5 C5A N5 178.8(5) . . . . ?
C51 C5 C5A C5C -6.3(9) . . . . ?
C51 C5 C6A N6 -165.1(6) . . . . ?
C51 C5 C6A C6C 12.0(10) . . . . ?
C51 C52 C53 C54 0.9(10) . . . . ?
C52 C51 C56 C55 -0.2(9) . . . . ?
C52 C53 C54 C55 -1.7(9) . . . . ?
C52 C53 C54 O5 179.3(6) . . . . ?
C53 C54 C55 C56 1.6(9) . . . . ?
C53 C54 O5 C5B1 -0.2(9) . . . . ?
C54 C55 C56 C51 -0.6(9) . . . . ?
C54 O5 C5B1 C5B2 -179.2(6) . . . . ?
C55 C54 O5 C5B1 -179.1(6) . . . . ?
C56 C51 C52 C53 0.0(9) . . . . ?
C61 C6 C6B N6 171.1(5) . . . . ?
C61 C6 C6B C6D -2.4(9) . . . . ?
C61 C6 C7A N7 172.2(5) . . . . ?
C61 C6 C7A C7C -7.9(9) . . . . ?
C61 C62 C63 C64 0.9(13) . . . . ?
C62 C61 C66 C65 1.1(10) . . . . ?
C62 C63 C64 C65 1.9(13) . . . . ?
C62 C63 C64 O6 -175.5(8) . . . . ?
C63 C64 C65 C66 -3.1(12) . . . . ?
C63 C64 O6 C6B1 -4.5(15) . . . . ?
C64 C65 C66 C61 1.6(10) . . . . ?
C64 O6 C6B1 C6B2 -87.3(12) . . . . ?
C65 C64 O6 C6B1 178.1(10) . . . . ?
C66 C61 C62 C63 -2.3(11) . . . . ?
C71 C7 C7B N7 -171.8(5) . . . . ?
C71 C7 C7B C7D 6.7(9) . . . . ?
C71 C7 C8A N8 -171.7(5) . . . . ?
C71 C7 C8A C8C 5.1(9) . . . . ?
C71 C72 C73 C74 -0.4(9) . . . . ?
C72 C71 C76 C75 -0.5(9) . . . . ?
C72 C73 C74 C75 1.1(9) . . . . ?
C72 C73 C74 O7 179.9(6) . . . . ?
C73 C74 C75 C76 -1.5(9) . . . . ?
C73 C74 O7 C7B1 0.7(9) . . . . ?
C74 C75 C76 C71 1.2(9) . . . . ?
C74 O7 C7B1 C7B2 176.5(6) . . . . ?
C75 C74 O7 C7B1 179.5(5) . . . . ?
C76 C71 C72 C73 0.1(9) . . . . ?
C81 C8 C8B N8 173.2(5) . . . . ?
C81 C8 C8B C8D -2.1(9) . . . . ?
C81 C82 C83 C84 0.3(8) . . . . ?
C82 C81 C86 C85 0.0(8) . . . . ?
C82 C83 C84 C85 0.0(8) . . . . ?
C82 C83 C84 O8 -178.2(5) . . . . ?
C83 C84 C85 C86 -0.4(8) . . . . ?
C83 C84 O8 C8B1 174.4(5) . . . . ?
C84 C85 C86 C81 0.3(8) . . . . ?
C84 O8 C8B1 C8B2 -171.0(5) . . . . ?
C85 C84 O8 C8B1 -3.7(8) . . . . ?
C86 C81 C82 C83 -0.4(8) . . . . ?
O1 C14 C15 C16 179.0(6) . . . . ?
O1 C1B1 C1B2 C1B3 -174.2(5) . . . . ?
C1B1 C1B2 C1B3 C1B4 -178.0(6) . . . . ?
O2 C24 C25 C26 179.2(5) . . . . ?
O2 C2B1 C2B2 C2B3 65.7(8) . . . . ?
C2B1 C2B2 C2B3 C2B4 177.0(7) . . . . ?
O3 C34 C35 C36 179.7(10) . . . . ?
O3 C3B1 C3B2 C3B3 -68(2) . . . . ?
C3B1 C3B2 C3B3 C3B4 -172.3(15) . . . . ?
O4 C44 C45 C46 178.7(6) . . . . ?
O4 C4B1 C4B2 C4B3 -62.0(7) . . . . ?
C4B1 C4B2 C4B3 C4B4 -178.1(6) . . . . ?
O5 C54 C55 C56 -179.4(5) . . . . ?
O5 C5B1 C5B2 C5B3 57.3(9) . . . . ?
C5B1 C5B2 C5B3 C5B4 -175.7(7) . . . . ?
O6 C64 C65 C66 174.5(7) . . . . ?
O6 C6B1 C6B2 C6B3 -67.6(13) . . . . ?
C6B1 C6B2 C6B3 C6B4 178.2(11) . . . . ?
O7 C74 C75 C76 179.7(5) . . . . ?
O7 C7B1 C7B2 C7B3 -168.1(6) . . . . ?
C7B1 C7B2 C7B3 C7B4 -65.1(8) . . . . ?
O8 C84 C85 C86 177.7(5) . . . . ?
O8 C8B1 C8B2 C8B3 178.3(5) . . . . ?
C8B1 C8B2 C8B3 C8B4 -175.5(6) . . . . ?
C33A C34A C35A C36A 0(2) . . . . ?
C33A C34A O3A C9 172(2) . . . . ?
C34A C33A C32A C31A 2(4) . . . . ?
C34A C35A C36A C31A 0(4) . . . . ?
C34A O3A C9 C10 -177(2) . . . . ?
C35A C34A O3A C9 -5(3) . . . . ?
C35A C36A C31A C3 180(2) . . . . ?
C35A C36A C31A C32A 1(5) . . . . ?
C36A C31A C32A C33A -2(5) . . . . ?
O3A C34A C35A C36A 177(3) . . . . ?
O3A C9 C10 C17 43(4) . . . . ?
C9 C10 C17 C18 152(4) . . . . ?
C31A C3 C3B N3 -157.9(11) . . . . ?
C31A C3 C3B C3D 21.6(13) . . . . ?
C31A C3 C4A N4 167.1(10) . . . . ?
C31A C3 C4A C4C -10.8(12) . . . . ?
C32A C33A C34A C35A -1(2) . . . . ?
C32A C33A C34A O3A -178(2) . . . . ?
